data_1571048
loop_
_publ_author_name
'Kn&#xfc;pfer, Christian'
'Klerner, Lukas'
'Mai, Jonathan'
'Langer, Jens'
'Harder, Sjoerd'

_publ_section_title
;
 s-Block metal complexes of superbulky
 (<sup><i>t</i></sup>Bu<sub>3</sub>Si)<sub>2</sub>N<sup>-</sup>: a new
 weakly coordinating anion?
;
_journal_issue 12
_journal_name_full 'Chemical science'
_journal_page_first 4386
_journal_page_last 4395
_journal_paper_doi 10.1039/d3sc06896j
_journal_volume 15
_journal_year 2024
_chemical_formula_moiety '1(C24 H54 N Si2), C37 H58.489 Mg N2 O2'
_chemical_formula_sum 'C61 H112.49 Mg N3 O2 Si2'
_chemical_formula_weight 1000.51
_space_group_crystal_system monoclinic
_space_group_IT_number 14
_space_group_name_Hall '-P 2ybc'
_space_group_name_H-M_alt 'P 1 21/c 1'
_atom_sites_solution_hydrogens geom
_atom_sites_solution_primary dual
_audit_creation_date 2023-12-14
_audit_creation_method
;
Olex2 1.5
(compiled 2023.08.24 svn.re1ec1418 for OlexSys, GUI svn.r6817)
;
_audit_update_record
;
2023-12-22 deposited with the CCDC.	2024-02-20 downloaded from the CCDC.
;
_cell_angle_alpha 90
_cell_angle_beta 106.935(2)
_cell_angle_gamma 90
_cell_formula_units_Z 4
_cell_length_a 16.7968(4)
_cell_length_b 16.8461(3)
_cell_length_c 23.1147(5)
_cell_measurement_reflns_used 19170
_cell_measurement_temperature 99.97(11)
_cell_measurement_theta_max 72.4270
_cell_measurement_theta_min 3.8950
_cell_volume 6256.9(2)
_computing_cell_refinement 'CrysAlisPro 1.171.42.72a (Rigaku OD, 2022)'
_computing_data_collection 'CrysAlisPro 1.171.42.72a (Rigaku OD, 2022)'
_computing_data_reduction 'CrysAlisPro 1.171.42.72a (Rigaku OD, 2022)'
_computing_molecular_graphics 'Olex2 1.5 (Dolomanov et al., 2009)'
_computing_publication_material 'Olex2 1.5 (Dolomanov et al., 2009)'
_computing_structure_refinement 'SHELXL 2019/2 (Sheldrick, 2015)'
_computing_structure_solution 'SHELXT  (Sheldrick, 2015)'
_diffrn_ambient_temperature 99.97(11)
_diffrn_detector 'CCD plate'
_diffrn_detector_area_resol_mean 5.2903
_diffrn_detector_type AtlasS2
_diffrn_measured_fraction_theta_full 1.000
_diffrn_measured_fraction_theta_max 0.985
_diffrn_measurement_details
;
List of Runs (angles in degrees, time in seconds):

  # Type    Start    End  Width  t~exp~   \w     \q     \k     \f   Frames
#--------------------------------------------------------------------------
  1  \w    -61.00  30.00   1.00    5.00    --  -41.15  57.00-180.00   91
  2  \w    -61.00 -14.00   1.00    5.00    --  -41.15 -57.00-150.00   47
  3  \w   -114.00 -13.00   1.00    5.00    --  -41.15 -19.00   0.00  101
  4  \w     97.00 173.00   1.00   20.00    --  104.66 125.00  60.00   76
  5  \w    115.00 164.00   1.00   20.00    --  104.66 125.00  30.00   49
  6  \w    144.00 178.00   1.00   20.00    --  104.66  77.00-150.00   34
  7  \w     95.00 164.00   1.00   20.00    --  104.66  45.00-120.00   69
  8  \w    111.00 172.00   1.00   20.00    --  104.66  77.00-180.00   61
  9  \w    133.00 160.00   1.00   20.00    --  104.66 125.00 -30.00   27
 10  \w     76.00 178.00   1.00   20.00    --  104.66  30.00 150.00  102
 11  \w     81.00 127.00   1.00   20.00    --  104.66 -45.00  90.00   46
 12  \w    -87.00 -11.00   1.00    5.00    --  -41.15 125.00 -60.00   76
 13  \w   -108.00 -81.00   1.00    5.00    --  -41.15 -38.00  30.00   27
 14  \w    -42.00 -17.00   1.00    5.00    --  -41.15 -38.00  30.00   25
 15  \w     58.00 109.00   1.00    5.00    --   41.15  38.00 -60.00   51
 16  \w    116.00 163.00   1.00   20.00    --  104.66 125.00 120.00   47
 17  \w     53.00 123.00   1.00   20.00    --  104.66 -61.00  60.00   70
 18  \w     62.00 113.00   1.00   20.00    --  104.66-125.00  90.00   51
 19  \w     82.00 113.00   1.00   20.00    --  104.66-125.00   0.00   31
 20  \w     44.00  78.00   1.00   20.00    --  104.66-125.00   0.00   34
 21  \w    124.00 154.00   1.00   20.00    --  104.66 125.00   0.00   30
 22  \w     87.00 113.00   1.00   20.00    --  104.66-125.00-180.00   26
 23  \w     81.00 107.00   1.00   20.00    --  104.66 -97.00 -33.76   26
 24  \w     80.00 124.00   1.00   20.00    --  104.66  45.00  60.00   44
 25  \w     67.00 108.00   1.00   20.00    --  104.66-105.00-137.00   41
;
_diffrn_measurement_device 'four-circle diffractometer'
_diffrn_measurement_device_type 'SuperNova, Dual, Cu at home/near, AtlasS2'
_diffrn_measurement_method '\w scans'
_diffrn_orient_matrix_type 'CrysAlisPro convention (1999,Acta A55,543-557)'
_diffrn_orient_matrix_UB_11 0.0954166000
_diffrn_orient_matrix_UB_12 -0.0088696000
_diffrn_orient_matrix_UB_13 0.0195950000
_diffrn_orient_matrix_UB_21 -0.0063234000
_diffrn_orient_matrix_UB_22 -0.0550928000
_diffrn_orient_matrix_UB_23 -0.0543833000
_diffrn_orient_matrix_UB_31 0.0068703000
_diffrn_orient_matrix_UB_32 0.0724425000
_diffrn_orient_matrix_UB_33 -0.0389022000
_diffrn_radiation_monochromator mirror
_diffrn_radiation_probe x-ray
_diffrn_radiation_type 'Cu K\a'
_diffrn_radiation_wavelength 1.54184
_diffrn_reflns_av_unetI/netI 0.0270
_diffrn_reflns_Laue_measured_fraction_full 1.000
_diffrn_reflns_Laue_measured_fraction_max 0.985
_diffrn_reflns_limit_h_max 20
_diffrn_reflns_limit_h_min -20
_diffrn_reflns_limit_k_max 20
_diffrn_reflns_limit_k_min -20
_diffrn_reflns_limit_l_max 27
_diffrn_reflns_limit_l_min -28
_diffrn_reflns_number 16924
_diffrn_reflns_point_group_measured_fraction_full 1.000
_diffrn_reflns_point_group_measured_fraction_max 0.985
_diffrn_reflns_theta_full 67.684
_diffrn_reflns_theta_max 72.626
_diffrn_reflns_theta_min 3.802
_diffrn_source 'micro-focus sealed X-ray tube'
_diffrn_source_type 'SuperNova (Cu) X-ray Source'
_exptl_absorpt_coefficient_mu 0.910
_exptl_absorpt_correction_T_max 1.00000
_exptl_absorpt_correction_T_min 0.82593
_exptl_absorpt_correction_type multi-scan
_exptl_absorpt_process_details
;
CrysAlisPro 1.171.42.72a (Rigaku Oxford Diffraction, 2022)
Empirical absorption correction using spherical harmonics,
implemented in SCALE3 ABSPACK scaling algorithm.
;
_exptl_crystal_colour 'clear colourless'
_exptl_crystal_colour_lustre clear
_exptl_crystal_colour_primary colourless
_exptl_crystal_density_diffrn 1.062
_exptl_crystal_description block
_exptl_crystal_F_000 2222
_exptl_crystal_size_max 0.418
_exptl_crystal_size_mid 0.399
_exptl_crystal_size_min 0.104
_refine_diff_density_max 0.401
_refine_diff_density_min -0.280
_refine_diff_density_rms 0.054
_refine_ls_extinction_method none
_refine_ls_goodness_of_fit_ref 1.128
_refine_ls_hydrogen_treatment constr
_refine_ls_matrix_type full
_refine_ls_number_parameters 1048
_refine_ls_number_reflns 16924
_refine_ls_number_restraints 924
_refine_ls_restrained_S_all 1.201
_refine_ls_R_factor_all 0.0630
_refine_ls_R_factor_gt 0.0540
_refine_ls_shift/su_max 0.000
_refine_ls_shift/su_mean 0.000
_refine_ls_structure_factor_coef Fsqd
_refine_ls_weighting_details 'w=1/[\s^2^(Fo^2^)+(0.0588P)^2^+5.0916P] where P=(Fo^2^+2Fc^2^)/3'
_refine_ls_weighting_scheme calc
_refine_ls_wR_factor_gt 0.1614
_refine_ls_wR_factor_ref 0.1646
_reflns_Friedel_coverage 0.000
_reflns_number_gt 14220
_reflns_number_total 16924
_reflns_threshold_expression 'I > 2\s(I)'
_twin_special_details
;
Component 2 rotated by -179.9700\% 
around [0.93 0.00 -0.37] (reciprocal) or [1.00 0.00 0.00] (direct)
;
_cod_data_source_file d3sc06896j2.cif
_cod_data_source_block hasj231120b_twin1_hklf5
_cod_depositor_comments 'Adding full bibliography for 1571041--1571052.cif.'
_cod_database_code 1571048
_shelx_shelxl_version_number 2019/2
_chemical_oxdiff_formula C61H112.5MgN3O2Si2
_shelx_space_group_comment
;
The symmetry employed for this shelxl refinement is uniquely defined
by the following loop, which should always be used as a source of
symmetry information in preference to the above space-group names.
They are only intended as comments.
;
_olex2_refinement_description
;
1. Twinned data refinement
 Scales: 0.561(1)
 0.439(1)
2. Fixed Uiso
 At 1.2 times of:
  All C(H) groups, All C(H,H) groups, All C(H,H,H,H) groups
 At 1.5 times of:
  All C(H,H,H) groups
3. Restrained distances
 C37-C36 = C35-C34
 1.52 with sigma of 0.01
 C26A-C24A \\sim C26-C24 \\sim C25-C24 \\sim C25A-C24A \\sim C13A-C12A \\sim
C13-C12 \\sim C14A-C12A ~
 C14-C12 \\sim C29-C27 \\sim C27A-C29A \\sim C27A-C28A \\sim C28-C27
 with sigma of 0.02
 C24A-C19 \\sim C24-C19 \\sim C12-C7 \\sim C12A-C7 \\sim C27A-C23 \\sim C27-C23
 with sigma of 0.02
 C26A-C25A \\sim C26-C25 \\sim C28A-C29A \\sim C28-C29
 with sigma of 0.02
 C26A-C19 \\sim C19-C25A \\sim C26-C19 \\sim C19-C25 \\sim C28-C23 \\sim
C23-C28A \\sim C29A-C23 \\sim C23-
 C29
 with sigma of 0.02
 Si1A-C46A \\sim Si1-C42 \\sim Si1A-C42A \\sim Si1-C38 \\sim Si1A-C38A \\sim
Si1-C46
 with sigma of 0.02
 C36A-C34A \\sim C33-C30
 with sigma of 0.02
 C36A-C35A \\sim C37A-C34A \\sim C31A-C33 \\sim C33-C31
 with sigma of 0.02
 O2-C34 \\sim O2-C36
 with sigma of 0.02
 O1-C30 \\sim O1-C33 \\sim O2-C34A \\sim O2-C36A
 with sigma of 0.02
 C32-C31 \\sim C32-C31A \\sim C35A-C37A
 with sigma of 0.02
 C30-C32 \\sim C31A-C33 \\sim C33-C31 \\sim C34A-C37A \\sim C36A-C35A
 with sigma of 0.02
 Si2A-N3A \\sim Si2-N3 \\sim Si1-N3 \\sim Si1A-N3A
 with sigma of 0.01
4. Uiso/Uaniso restraints and constraints
C19 \\sim C24 \\sim C25 \\sim C26 \\sim C24A \\sim C25A \\sim C26A: within 3A
with sigma of 0.01 and sigma for terminal atoms of 0.02 within 3A
C34 \\sim C35 \\sim C36 \\sim C37 \\sim C34A \\sim C35A \\sim C36A \\sim C37A:
within 4A with sigma of 0.02 and sigma for terminal atoms of 0.04 within 4A
C7 \\sim C12 \\sim C13 \\sim C14 \\sim C12A \\sim C13A \\sim C14A: within 4A
with sigma of 0.02 and sigma for terminal atoms of 0.04 within 4A
C27 \\sim C28 \\sim C29 \\sim C27A \\sim C28A \\sim C29A: within 4A with sigma
of 0.02 and sigma for terminal atoms of 0.04 within 4A
C30 \\sim C32 \\sim C33 \\sim C31 \\sim C31A: within 3A with sigma of 0.03 and
sigma for terminal atoms of 0.06 within 3A
Si1A \\sim Si2A \\sim N3A \\sim Si1 \\sim Si2 \\sim N3: within 3A with sigma of
0.02 and sigma for terminal atoms of 0.04 within 3A
5. Rigid body (RIGU) restrains
 C19, C24, C25, C26, C24A, C25A, C26A
 with sigma for 1-2 distances of 0.002 and sigma for 1-3 distances of 0.002
 O2, C34, C35, C36, C37, C34A, C35A, C36A, C37A
 with sigma for 1-2 distances of 0.004 and sigma for 1-3 distances of 0.004
 C30, C32, C33, C31, C31A
 with sigma for 1-2 distances of 0.004 and sigma for 1-3 distances of 0.004
 Si1A, Si2A, N3A, Si1, Si2, N3
 with sigma for 1-2 distances of 0.004 and sigma for 1-3 distances of 0.004
6. Others
 Sof(Si1A)=Sof(Si2A)=Sof(N3A)=Sof(C38A)=Sof(C39A)=Sof(H39a)=Sof(H39b)=
 Sof(H39c)=Sof(C40A)=Sof(H40a)=Sof(H40b)=Sof(H40c)=Sof(C41A)=Sof(H41a)=
 Sof(H41b)=Sof(H41c)=Sof(C42A)=Sof(C43A)=Sof(H43a)=Sof(H43b)=Sof(H43c)=
 Sof(C44A)=Sof(H44a)=Sof(H44b)=Sof(H44c)=Sof(C45A)=Sof(H45a)=Sof(H45b)=
 Sof(H45c)=Sof(C46A)=Sof(C47A)=Sof(H47a)=Sof(H47b)=Sof(H47c)=Sof(C48A)=
 Sof(H48a)=Sof(H48b)=Sof(H48c)=Sof(C49A)=Sof(H49a)=Sof(H49b)=Sof(H49c)=
 Sof(C50A)=Sof(C51A)=Sof(H51a)=Sof(H51b)=Sof(H51c)=Sof(C52A)=Sof(H52a)=
 Sof(H52b)=Sof(H52c)=Sof(C53A)=Sof(H53a)=Sof(H53b)=Sof(H53c)=Sof(C54A)=
 Sof(C55A)=Sof(H55a)=Sof(H55b)=Sof(H55c)=Sof(C56A)=Sof(H56a)=Sof(H56b)=
 Sof(H56c)=Sof(C57A)=Sof(H57a)=Sof(H57b)=Sof(H57c)=Sof(C58A)=Sof(C59A)=
 Sof(H59a)=Sof(H59b)=Sof(H59c)=Sof(C60A)=Sof(H60a)=Sof(H60b)=Sof(H60c)=
 Sof(C61A)=Sof(H61a)=Sof(H61b)=Sof(H61c)=Sof(H30c)=Sof(H30d)=Sof(H32c)=
 Sof(H32d)=Sof(C12A)=Sof(H12A)=Sof(C13A)=Sof(H13d)=Sof(H13e)=Sof(H13f)=
 Sof(C14A)=Sof(H14d)=Sof(H14e)=Sof(H14f)=Sof(C24A)=Sof(H24A)=Sof(C25A)=
 Sof(H25d)=Sof(H25e)=Sof(H25f)=Sof(C26A)=Sof(H26d)=Sof(H26e)=Sof(H26f)=
 Sof(C31A)=Sof(H31c)=Sof(H31d)=1-FVAR(1)
 Sof(Si1)=Sof(Si2)=Sof(N3)=Sof(C38)=Sof(C39)=Sof(H39d)=Sof(H39e)=Sof(H39f)=
 Sof(C40)=Sof(H40d)=Sof(H40e)=Sof(H40f)=Sof(C41)=Sof(H41d)=Sof(H41e)=Sof(H41f)=
 Sof(C42)=Sof(C43)=Sof(H43d)=Sof(H43e)=Sof(H43f)=Sof(C44)=Sof(H44d)=Sof(H44e)=
 Sof(H44f)=Sof(C45)=Sof(H45d)=Sof(H45e)=Sof(H45f)=Sof(C46)=Sof(C47)=Sof(H47d)=
 Sof(H47e)=Sof(H47f)=Sof(C48)=Sof(H48d)=Sof(H48e)=Sof(H48f)=Sof(C49)=Sof(H49d)=
 Sof(H49e)=Sof(H49f)=Sof(C50)=Sof(C51)=Sof(H51d)=Sof(H51e)=Sof(H51f)=Sof(C52)=
 Sof(H52d)=Sof(H52e)=Sof(H52f)=Sof(C53)=Sof(H53d)=Sof(H53e)=Sof(H53f)=Sof(C54)=
 Sof(C55)=Sof(H55d)=Sof(H55e)=Sof(H55f)=Sof(C56)=Sof(H56d)=Sof(H56e)=Sof(H56f)=
 Sof(C57)=Sof(H57d)=Sof(H57e)=Sof(H57f)=Sof(C58)=Sof(C59)=Sof(H59d)=Sof(H59e)=
 Sof(H59f)=Sof(C60)=Sof(H60d)=Sof(H60e)=Sof(H60f)=Sof(C61)=Sof(H61d)=Sof(H61e)=
 Sof(H61f)=Sof(H30a)=Sof(H30b)=Sof(H32a)=Sof(H32b)=Sof(C12)=Sof(H12)=Sof(C13)=
 Sof(H13a)=Sof(H13b)=Sof(H13c)=Sof(C14)=Sof(H14a)=Sof(H14b)=Sof(H14c)=Sof(C24)=
 Sof(H24)=Sof(C25)=Sof(H25a)=Sof(H25b)=Sof(H25c)=Sof(C26)=Sof(H26a)=Sof(H26b)=
 Sof(H26c)=Sof(C31)=Sof(H31a)=Sof(H31b)=FVAR(1)
 Sof(C27A)=Sof(H27A)=Sof(C28A)=Sof(H28d)=Sof(H28e)=Sof(H28f)=Sof(C29A)=
 Sof(H29d)=Sof(H29e)=Sof(H29f)=Sof(C34A)=Sof(H34c)=Sof(H34d)=Sof(C35A)=
 Sof(H35d)=Sof(H35e)=Sof(C36A)=Sof(H36c)=Sof(H36d)=Sof(C37A)=Sof(H37d)=
 Sof(H37e)=1-FVAR(2)
 Sof(C27)=Sof(H27)=Sof(C28)=Sof(H28a)=Sof(H28b)=Sof(H28c)=Sof(C29)=Sof(H29a)=
 Sof(H29b)=Sof(H29c)=Sof(C34)=Sof(H34a)=Sof(H34b)=Sof(C35)=Sof(H35a)=Sof(H35b)=
 Sof(H35c)=Sof(C36)=Sof(H36a)=Sof(H36b)=Sof(C37)=Sof(H37a)=Sof(H37b)=Sof(H37c)=
 FVAR(2)
7.a Ternary CH refined with riding coordinates:
 C15(H15), C12(H12), C24(H24), C27(H27), C12A(H12A), C24A(H24A), C27A(H27A)
7.b Secondary CH2 refined with riding coordinates:
 C30(H30c,H30d), C30(H30a,H30b), C32(H32a,H32b), C32(H32c,H32d), C33(H33a,
 H33b), C31(H31a,H31b), C34(H34a,H34b), C36(H36a,H36b), C31A(H31c,H31d),
 C34A(H34c,H34d), C35A(H35d,H35e), C36A(H36c,H36d), C37A(H37d,H37e)
7.c Aromatic/amide H refined with riding coordinates:
 C3(H3), C8(H8), C9(H9), C10(H10), C20(H20), C21(H21), C22(H22)
7.d Idealised Me refined as rotating group:
 C39A(H39a,H39b,H39c), C40A(H40a,H40b,H40c), C41A(H41a,H41b,H41c), C43A(H43a,
 H43b,H43c), C44A(H44a,H44b,H44c), C45A(H45a,H45b,H45c), C47A(H47a,H47b,H47c),
 C48A(H48a,H48b,H48c), C49A(H49a,H49b,H49c), C51A(H51a,H51b,H51c), C52A(H52a,
 H52b,H52c), C53A(H53a,H53b,H53c), C55A(H55a,H55b,H55c), C56A(H56a,H56b,H56c),
 C57A(H57a,H57b,H57c), C59A(H59a,H59b,H59c), C60A(H60a,H60b,H60c), C61A(H61a,
 H61b,H61c), C39(H39d,H39e,H39f), C40(H40d,H40e,H40f), C41(H41d,H41e,H41f),
 C43(H43d,H43e,H43f), C44(H44d,H44e,H44f), C45(H45d,H45e,H45f), C47(H47d,H47e,
 H47f), C48(H48d,H48e,H48f), C49(H49d,H49e,H49f), C51(H51d,H51e,H51f), C52(H52d,
 H52e,H52f), C53(H53d,H53e,H53f), C55(H55d,H55e,H55f), C56(H56d,H56e,H56f),
 C57(H57d,H57e,H57f), C59(H59d,H59e,H59f), C60(H60d,H60e,H60f), C61(H61d,H61e,
 H61f), C1(H1a,H1b,H1c), C5(H5a,H5b,H5c), C16(H16a,H16b,H16c), C17(H17a,H17b,
 H17c), C13(H13a,H13b,H13c), C14(H14a,H14b,H14c), C25(H25a,H25b,H25c), C26(H26a,
 H26b,H26c), C28(H28a,H28b,H28c), C29(H29a,H29b,H29c), C35(H35a,H35b,H35c),
 C37(H37a,H37b,H37c), C13A(H13d,H13e,H13f), C14A(H14d,H14e,H14f), C25A(H25d,
 H25e,H25f), C26A(H26d,H26e,H26f), C28A(H28d,H28e,H28f), C29A(H29d,H29e,H29f)
;
_olex2_submission_special_instructions 'No special instructions were received'
_oxdiff_exptl_absorpt_empirical_details
;
Empirical correction (ABSPACK) includes:
- Absorption correction using spherical harmonics
- Frame scaling
;
_oxdiff_exptl_absorpt_empirical_full_max 1.898
_oxdiff_exptl_absorpt_empirical_full_min 0.467
_oxdiff_twin_integration_method simultaneous
_oxdiff_twin_items 2

loop_
_space_group_symop_operation_xyz
'x, y, z'
'-x, y+1/2, -z+1/2'
'-x, -y, -z'
'x, -y-1/2, z-1/2'

loop_
_atom_site_label
_atom_site_type_symbol
_atom_site_fract_x
_atom_site_fract_y
_atom_site_fract_z
_atom_site_U_iso_or_equiv
_atom_site_adp_type
_atom_site_occupancy
_atom_site_site_symmetry_order
_atom_site_calc_flag
_atom_site_refinement_flags_posn
_atom_site_refinement_flags_adp
_atom_site_refinement_flags_occupancy
_atom_site_disorder_assembly
_atom_site_disorder_group
Si1A Si 0.7414(7) 0.7369(6) 0.4304(4) 0.0268(14) Uani 0.436(2) 1 d D U P A 2
Si2A Si 0.7218(5) 0.6580(4) 0.5564(3) 0.0260(10) Uani 0.436(2) 1 d D U P A 2
N3A N 0.729(2) 0.6998(17) 0.4934(9) 0.020(3) Uani 0.436(2) 1 d D U P A 2
C38A C 0.7636(5) 0.8509(4) 0.4386(3) 0.0342(17) Uani 0.436(2) 1 d D . P A 2
C39A C 0.7079(6) 0.8898(5) 0.4730(3) 0.0357(17) Uani 0.436(2) 1 d . . P A 2
H39A H 0.649546 0.886562 0.448526 0.054 Uiso 0.436(2) 1 calc R U P A 2
H39B H 0.723724 0.945639 0.480977 0.054 Uiso 0.436(2) 1 calc R U P A 2
H39C H 0.714947 0.862040 0.511431 0.054 Uiso 0.436(2) 1 calc R U P A 2
C40A C 0.8556(11) 0.8643(11) 0.4768(5) 0.045(3) Uani 0.436(2) 1 d . . P A 2
H40A H 0.864790 0.840228 0.516818 0.067 Uiso 0.436(2) 1 calc R U P A 2
H40B H 0.866889 0.921420 0.481348 0.067 Uiso 0.436(2) 1 calc R U P A 2
H40C H 0.892918 0.839831 0.456357 0.067 Uiso 0.436(2) 1 calc R U P A 2
C41A C 0.7483(6) 0.8969(5) 0.3785(3) 0.044(2) Uani 0.436(2) 1 d . . P A 2
H41A H 0.782594 0.874142 0.354909 0.065 Uiso 0.436(2) 1 calc R U P A 2
H41B H 0.763219 0.952806 0.387212 0.065 Uiso 0.436(2) 1 calc R U P A 2
H41C H 0.689422 0.892992 0.355426 0.065 Uiso 0.436(2) 1 calc R U P A 2
C42A C 0.6389(4) 0.7201(4) 0.3637(3) 0.0251(14) Uani 0.436(2) 1 d D . P A 2
C43A C 0.6061(5) 0.6349(4) 0.3654(3) 0.0338(17) Uani 0.436(2) 1 d . . P A 2
H43A H 0.645742 0.597017 0.357070 0.051 Uiso 0.436(2) 1 calc R U P A 2
H43B H 0.552140 0.629279 0.334668 0.051 Uiso 0.436(2) 1 calc R U P A 2
H43C H 0.599716 0.624172 0.405449 0.051 Uiso 0.436(2) 1 calc R U P A 2
C44A C 0.6442(5) 0.7341(5) 0.2983(3) 0.0379(18) Uani 0.436(2) 1 d . . P A 2
H44A H 0.661804 0.788818 0.294496 0.057 Uiso 0.436(2) 1 calc R U P A 2
H44B H 0.589454 0.724959 0.269293 0.057 Uiso 0.436(2) 1 calc R U P A 2
H44C H 0.684717 0.697258 0.290028 0.057 Uiso 0.436(2) 1 calc R U P A 2
C45A C 0.5699(7) 0.7748(6) 0.3725(5) 0.034(2) Uani 0.436(2) 1 d . . P A 2
H45A H 0.567793 0.770746 0.414353 0.050 Uiso 0.436(2) 1 calc R U P A 2
H45B H 0.516165 0.758660 0.344878 0.050 Uiso 0.436(2) 1 calc R U P A 2
H45C H 0.581727 0.829815 0.363952 0.050 Uiso 0.436(2) 1 calc R U P A 2
C46A C 0.8339(5) 0.6874(5) 0.4069(3) 0.0332(16) Uani 0.436(2) 1 d D . P A 2
C47A C 0.8634(5) 0.7312(6) 0.3586(4) 0.050(2) Uani 0.436(2) 1 d . . P A 2
H47A H 0.815598 0.741952 0.323377 0.074 Uiso 0.436(2) 1 calc R U P A 2
H47B H 0.903796 0.698234 0.346418 0.074 Uiso 0.436(2) 1 calc R U P A 2
H47C H 0.889643 0.781470 0.375307 0.074 Uiso 0.436(2) 1 calc R U P A 2
C48A C 0.9103(5) 0.6781(6) 0.4630(4) 0.043(2) Uani 0.436(2) 1 d . . P A 2
H48A H 0.930714 0.730709 0.478609 0.065 Uiso 0.436(2) 1 calc R U P A 2
H48B H 0.954373 0.649439 0.451763 0.065 Uiso 0.436(2) 1 calc R U P A 2
H48C H 0.894395 0.648292 0.494333 0.065 Uiso 0.436(2) 1 calc R U P A 2
C49A C 0.8107(6) 0.6037(6) 0.3837(4) 0.045(2) Uani 0.436(2) 1 d . . P A 2
H49A H 0.790279 0.574111 0.413033 0.067 Uiso 0.436(2) 1 calc R U P A 2
H49B H 0.859825 0.576901 0.378236 0.067 Uiso 0.436(2) 1 calc R U P A 2
H49C H 0.767059 0.605923 0.344909 0.067 Uiso 0.436(2) 1 calc R U P A 2
C50A C 0.7318(6) 0.5413(4) 0.5565(3) 0.0317(16) Uani 0.436(2) 1 d . . P A 2
C51A C 0.6822(6) 0.5067(5) 0.4946(3) 0.0386(19) Uani 0.436(2) 1 d . . P A 2
H51A H 0.699257 0.533188 0.462378 0.058 Uiso 0.436(2) 1 calc R U P A 2
H51B H 0.622561 0.515196 0.488320 0.058 Uiso 0.436(2) 1 calc R U P A 2
H51C H 0.693303 0.449616 0.493775 0.058 Uiso 0.436(2) 1 calc R U P A 2
C52A C 0.8211(7) 0.5168(5) 0.5650(4) 0.040(2) Uani 0.436(2) 1 d . . P A 2
H52A H 0.824023 0.459099 0.560878 0.060 Uiso 0.436(2) 1 calc R U P A 2
H52B H 0.855353 0.532903 0.605270 0.060 Uiso 0.436(2) 1 calc R U P A 2
H52C H 0.841777 0.542714 0.534181 0.060 Uiso 0.436(2) 1 calc R U P A 2
C53A C 0.7011(6) 0.4964(5) 0.6051(3) 0.049(2) Uani 0.436(2) 1 d . . P A 2
H53A H 0.716086 0.440186 0.605268 0.074 Uiso 0.436(2) 1 calc R U P A 2
H53B H 0.640499 0.501466 0.595414 0.074 Uiso 0.436(2) 1 calc R U P A 2
H53C H 0.727389 0.519453 0.645000 0.074 Uiso 0.436(2) 1 calc R U P A 2
C54A C 0.8058(7) 0.6974(6) 0.6281(4) 0.0247(19) Uani 0.436(2) 1 d . . P A 2
C55A C 0.8903(5) 0.7004(5) 0.6149(3) 0.0302(16) Uani 0.436(2) 1 d . . P A 2
H55A H 0.905273 0.647009 0.604861 0.045 Uiso 0.436(2) 1 calc R U P A 2
H55B H 0.932884 0.719945 0.650699 0.045 Uiso 0.436(2) 1 calc R U P A 2
H55C H 0.886468 0.736121 0.580764 0.045 Uiso 0.436(2) 1 calc R U P A 2
C56A C 0.8189(5) 0.6508(5) 0.6873(3) 0.0391(19) Uani 0.436(2) 1 d . . P A 2
H56A H 0.765828 0.646385 0.696742 0.059 Uiso 0.436(2) 1 calc R U P A 2
H56B H 0.859362 0.678627 0.720217 0.059 Uiso 0.436(2) 1 calc R U P A 2
H56C H 0.839776 0.597542 0.682667 0.059 Uiso 0.436(2) 1 calc R U P A 2
C57A C 0.7892(6) 0.7855(5) 0.6420(4) 0.0370(18) Uani 0.436(2) 1 d . . P A 2
H57A H 0.776928 0.816675 0.604646 0.055 Uiso 0.436(2) 1 calc R U P A 2
H57B H 0.838582 0.807209 0.671631 0.055 Uiso 0.436(2) 1 calc R U P A 2
H57C H 0.741643 0.787867 0.658422 0.055 Uiso 0.436(2) 1 calc R U P A 2
C58A C 0.6127(5) 0.6842(5) 0.5676(3) 0.0331(16) Uani 0.436(2) 1 d . . P A 2
C59A C 0.6051(5) 0.6716(6) 0.6322(3) 0.042(2) Uani 0.436(2) 1 d . . P A 2
H59A H 0.619287 0.616570 0.644703 0.063 Uiso 0.436(2) 1 calc R U P A 2
H59B H 0.547835 0.682644 0.632293 0.063 Uiso 0.436(2) 1 calc R U P A 2
H59C H 0.643258 0.707628 0.660342 0.063 Uiso 0.436(2) 1 calc R U P A 2
C60A C 0.5907(5) 0.7715(5) 0.5504(3) 0.0347(16) Uani 0.436(2) 1 d . . P A 2
H60A H 0.628144 0.806268 0.580125 0.052 Uiso 0.436(2) 1 calc R U P A 2
H60B H 0.533061 0.781693 0.549817 0.052 Uiso 0.436(2) 1 calc R U P A 2
H60C H 0.596920 0.781959 0.510204 0.052 Uiso 0.436(2) 1 calc R U P A 2
C61A C 0.5428(5) 0.6338(6) 0.5250(4) 0.042(2) Uani 0.436(2) 1 d . . P A 2
H61A H 0.542999 0.641732 0.483041 0.063 Uiso 0.436(2) 1 calc R U P A 2
H61B H 0.488811 0.650249 0.529328 0.063 Uiso 0.436(2) 1 calc R U P A 2
H61C H 0.552171 0.577602 0.535661 0.063 Uiso 0.436(2) 1 calc R U P A 2
Si1 Si 0.7440(6) 0.7528(4) 0.4336(4) 0.0280(11) Uani 0.564(2) 1 d D U P A 1
Si2 Si 0.7218(4) 0.6398(3) 0.5440(2) 0.0299(9) Uani 0.564(2) 1 d D U P A 1
N3 N 0.7367(19) 0.6926(13) 0.4880(8) 0.024(3) Uani 0.564(2) 1 d D U P A 1
C38 C 0.6619(4) 0.8404(3) 0.4164(2) 0.0335(13) Uani 0.564(2) 1 d D . P A 1
C39 C 0.6544(5) 0.8765(4) 0.4763(3) 0.0421(16) Uani 0.564(2) 1 d . . P A 1
H39D H 0.706576 0.903226 0.497490 0.063 Uiso 0.564(2) 1 calc R U P A 1
H39E H 0.643212 0.834138 0.501909 0.063 Uiso 0.564(2) 1 calc R U P A 1
H39F H 0.608689 0.915001 0.467319 0.063 Uiso 0.564(2) 1 calc R U P A 1
C40 C 0.5747(6) 0.8088(5) 0.3846(4) 0.041(2) Uani 0.564(2) 1 d . . P A 1
H40D H 0.560678 0.766422 0.408912 0.062 Uiso 0.564(2) 1 calc R U P A 1
H40E H 0.573420 0.787859 0.344744 0.062 Uiso 0.564(2) 1 calc R U P A 1
H40F H 0.534182 0.852024 0.379596 0.062 Uiso 0.564(2) 1 calc R U P A 1
C41 C 0.6782(5) 0.9099(4) 0.3775(3) 0.0437(16) Uani 0.564(2) 1 d . . P A 1
H41D H 0.630519 0.946191 0.367797 0.066 Uiso 0.564(2) 1 calc R U P A 1
H41E H 0.685942 0.888936 0.339933 0.066 Uiso 0.564(2) 1 calc R U P A 1
H41F H 0.728399 0.938575 0.400042 0.066 Uiso 0.564(2) 1 calc R U P A 1
C42 C 0.7280(4) 0.6950(3) 0.3570(2) 0.0386(14) Uani 0.564(2) 1 d D . P A 1
C43 C 0.6544(5) 0.6378(4) 0.3480(3) 0.0439(16) Uani 0.564(2) 1 d . . P A 1
H43D H 0.604052 0.668000 0.346789 0.066 Uiso 0.564(2) 1 calc R U P A 1
H43E H 0.666157 0.599984 0.381669 0.066 Uiso 0.564(2) 1 calc R U P A 1
H43F H 0.646003 0.608985 0.309919 0.066 Uiso 0.564(2) 1 calc R U P A 1
C44 C 0.7126(5) 0.7459(4) 0.2991(3) 0.0468(17) Uani 0.564(2) 1 d . . P A 1
H44D H 0.703931 0.710957 0.263871 0.070 Uiso 0.564(2) 1 calc R U P A 1
H44E H 0.760998 0.779922 0.302282 0.070 Uiso 0.564(2) 1 calc R U P A 1
H44F H 0.663127 0.778971 0.294371 0.070 Uiso 0.564(2) 1 calc R U P A 1
C45 C 0.8044(6) 0.6423(5) 0.3606(3) 0.053(2) Uani 0.564(2) 1 d . . P A 1
H45D H 0.821092 0.614637 0.399563 0.079 Uiso 0.564(2) 1 calc R U P A 1
H45E H 0.850419 0.675494 0.356673 0.079 Uiso 0.564(2) 1 calc R U P A 1
H45F H 0.790099 0.603233 0.327733 0.079 Uiso 0.564(2) 1 calc R U P A 1
C46 C 0.8554(4) 0.8030(4) 0.4541(3) 0.0386(14) Uani 0.564(2) 1 d D . P A 1
C47 C 0.8806(5) 0.8410(4) 0.4015(3) 0.0527(18) Uani 0.564(2) 1 d . . P A 1
H47D H 0.937346 0.861841 0.416509 0.079 Uiso 0.564(2) 1 calc R U P A 1
H47E H 0.842198 0.884497 0.384293 0.079 Uiso 0.564(2) 1 calc R U P A 1
H47F H 0.878142 0.801004 0.370308 0.079 Uiso 0.564(2) 1 calc R U P A 1
C48 C 0.9232(4) 0.7416(5) 0.4842(3) 0.0499(17) Uani 0.564(2) 1 d . . P A 1
H48D H 0.923986 0.699295 0.455230 0.075 Uiso 0.564(2) 1 calc R U P A 1
H48E H 0.911074 0.718724 0.519671 0.075 Uiso 0.564(2) 1 calc R U P A 1
H48F H 0.977672 0.767791 0.496737 0.075 Uiso 0.564(2) 1 calc R U P A 1
C49 C 0.8614(9) 0.8690(9) 0.5015(4) 0.049(3) Uani 0.564(2) 1 d . . P A 1
H49D H 0.843837 0.847881 0.535378 0.073 Uiso 0.564(2) 1 calc R U P A 1
H49E H 0.825113 0.913290 0.482922 0.073 Uiso 0.564(2) 1 calc R U P A 1
H49F H 0.919018 0.887682 0.516354 0.073 Uiso 0.564(2) 1 calc R U P A 1
C50 C 0.7811(6) 0.5371(4) 0.5482(3) 0.0351(14) Uani 0.564(2) 1 d . . P A 1
C51 C 0.7356(6) 0.4825(4) 0.4959(3) 0.0489(18) Uani 0.564(2) 1 d . . P A 1
H51D H 0.724309 0.511479 0.457583 0.073 Uiso 0.564(2) 1 calc R U P A 1
H51E H 0.682933 0.464889 0.501864 0.073 Uiso 0.564(2) 1 calc R U P A 1
H51F H 0.770433 0.436169 0.494783 0.073 Uiso 0.564(2) 1 calc R U P A 1
C52 C 0.8667(4) 0.5523(4) 0.5379(3) 0.0406(15) Uani 0.564(2) 1 d . . P A 1
H52D H 0.900435 0.585868 0.570513 0.061 Uiso 0.564(2) 1 calc R U P A 1
H52E H 0.858712 0.579190 0.499004 0.061 Uiso 0.564(2) 1 calc R U P A 1
H52F H 0.895123 0.501609 0.537627 0.061 Uiso 0.564(2) 1 calc R U P A 1
C53 C 0.7961(5) 0.4892(4) 0.6068(3) 0.0452(16) Uani 0.564(2) 1 d . . P A 1
H53D H 0.825428 0.439898 0.603545 0.068 Uiso 0.564(2) 1 calc R U P A 1
H53E H 0.742495 0.476472 0.613544 0.068 Uiso 0.564(2) 1 calc R U P A 1
H53F H 0.829776 0.520580 0.640890 0.068 Uiso 0.564(2) 1 calc R U P A 1
C54 C 0.7659(6) 0.6916(6) 0.6232(4) 0.0361(18) Uani 0.564(2) 1 d . . P A 1
C55 C 0.8620(6) 0.6922(4) 0.6421(3) 0.0400(15) Uani 0.564(2) 1 d . . P A 1
H55D H 0.882975 0.638418 0.653388 0.060 Uiso 0.564(2) 1 calc R U P A 1
H55E H 0.883039 0.727840 0.676771 0.060 Uiso 0.564(2) 1 calc R U P A 1
H55F H 0.881082 0.710893 0.608247 0.060 Uiso 0.564(2) 1 calc R U P A 1
C56 C 0.7386(5) 0.6544(5) 0.6757(2) 0.0504(18) Uani 0.564(2) 1 d . . P A 1
H56D H 0.678249 0.659993 0.667428 0.076 Uiso 0.564(2) 1 calc R U P A 1
H56E H 0.766861 0.681604 0.713585 0.076 Uiso 0.564(2) 1 calc R U P A 1
H56F H 0.753437 0.597941 0.679303 0.076 Uiso 0.564(2) 1 calc R U P A 1
C57 C 0.7406(5) 0.7799(4) 0.6193(3) 0.0461(17) Uani 0.564(2) 1 d . . P A 1
H57D H 0.761860 0.806652 0.589206 0.069 Uiso 0.564(2) 1 calc R U P A 1
H57E H 0.764095 0.805036 0.658886 0.069 Uiso 0.564(2) 1 calc R U P A 1
H57F H 0.679799 0.784124 0.607468 0.069 Uiso 0.564(2) 1 calc R U P A 1
C58 C 0.6043(4) 0.6148(4) 0.5333(3) 0.0441(16) Uani 0.564(2) 1 d . . P A 1
C59 C 0.5880(5) 0.5437(5) 0.5713(3) 0.063(2) Uani 0.564(2) 1 d . . P A 1
H59D H 0.611615 0.555389 0.614409 0.094 Uiso 0.564(2) 1 calc R U P A 1
H59E H 0.614134 0.495805 0.561048 0.094 Uiso 0.564(2) 1 calc R U P A 1
H59F H 0.527887 0.535119 0.562228 0.094 Uiso 0.564(2) 1 calc R U P A 1
C60 C 0.5577(5) 0.6855(6) 0.5470(3) 0.053(2) Uani 0.564(2) 1 d . . P A 1
H60D H 0.566547 0.731286 0.523421 0.079 Uiso 0.564(2) 1 calc R U P A 1
H60E H 0.578244 0.698006 0.590232 0.079 Uiso 0.564(2) 1 calc R U P A 1
H60F H 0.498186 0.673250 0.536265 0.079 Uiso 0.564(2) 1 calc R U P A 1
C61 C 0.5599(4) 0.5940(5) 0.4665(3) 0.0511(18) Uani 0.564(2) 1 d . . P A 1
H61D H 0.500478 0.585713 0.461270 0.077 Uiso 0.564(2) 1 calc R U P A 1
H61E H 0.584107 0.545430 0.455482 0.077 Uiso 0.564(2) 1 calc R U P A 1
H61F H 0.567051 0.637714 0.440499 0.077 Uiso 0.564(2) 1 calc R U P A 1
Mg1 Mg 0.25236(6) 0.70215(6) 0.72228(4) 0.0284(2) Uani 1 1 d . . . . .
O1 O 0.34517(14) 0.64512(13) 0.70172(9) 0.0328(5) Uani 1 1 d D . . . .
O2 O 0.15322(15) 0.64150(14) 0.67558(10) 0.0395(5) Uani 1 1 d D . . . .
N1 N 0.27619(16) 0.70448(16) 0.81274(10) 0.0282(5) Uani 1 1 d . . . . .
N2 N 0.26122(16) 0.81962(15) 0.70935(10) 0.0292(5) Uani 1 1 d . . . . .
C1 C 0.3543(2) 0.7628(2) 0.90993(13) 0.0444(9) Uani 1 1 d . . . . .
H1A H 0.311146 0.784330 0.926355 0.067 Uiso 1 1 calc R U . . .
H1B H 0.404664 0.795326 0.923723 0.067 Uiso 1 1 calc R U . . .
H1C H 0.366988 0.708117 0.923985 0.067 Uiso 1 1 calc R U . . .
C2 C 0.3237(2) 0.7639(2) 0.84206(13) 0.0342(7) Uani 1 1 d . . . . .
C3 C 0.3462(2) 0.8306(2) 0.81380(13) 0.0417(9) Uani 1 1 d . . . . .
H3 H 0.391303 0.860389 0.838570 0.050 Uiso 1 1 calc R U . . .
C4 C 0.3127(2) 0.8605(2) 0.75461(13) 0.0376(8) Uani 1 1 d . . . . .
C5 C 0.3377(3) 0.9440(3) 0.74432(17) 0.0663(14) Uani 1 1 d . . . . .
H5A H 0.391407 0.943121 0.735614 0.100 Uiso 1 1 calc R U . . .
H5B H 0.342532 0.975896 0.780662 0.100 Uiso 1 1 calc R U . . .
H5C H 0.295429 0.967427 0.710003 0.100 Uiso 1 1 calc R U . . .
C6 C 0.2444(2) 0.64571(19) 0.84531(12) 0.0300(7) Uani 1 1 d . . . . .
C7 C 0.2857(3) 0.5728(2) 0.86215(15) 0.0452(9) Uani 1 1 d D U . . .
C8 C 0.2456(3) 0.5142(2) 0.88672(16) 0.0590(13) Uani 1 1 d . . . . .
H8 H 0.272191 0.464316 0.897737 0.071 Uiso 1 1 calc R U . . .
C9 C 0.1696(3) 0.5269(2) 0.89517(16) 0.0549(12) Uani 1 1 d . . . . .
H9 H 0.143225 0.485983 0.911137 0.066 Uiso 1 1 calc R U . . .
C10 C 0.1316(2) 0.5988(2) 0.88053(14) 0.0468(10) Uani 1 1 d . . . . .
H10 H 0.079435 0.607584 0.887682 0.056 Uiso 1 1 calc R U . . .
C11 C 0.1668(2) 0.6596(2) 0.85552(13) 0.0337(7) Uani 1 1 d . . . . .
C15 C 0.1212(2) 0.7381(2) 0.84143(16) 0.0461(9) Uani 1 1 d . . . . .
H15 H 0.154189 0.774391 0.822999 0.055 Uiso 1 1 calc R U . . .
C16 C 0.1119(3) 0.7772(3) 0.89906(19) 0.0606(11) Uani 1 1 d . . . . .
H16A H 0.077886 0.743225 0.916858 0.091 Uiso 1 1 calc R U . . .
H16B H 0.084945 0.829004 0.889008 0.091 Uiso 1 1 calc R U . . .
H16C H 0.167043 0.784260 0.928132 0.091 Uiso 1 1 calc R U . . .
C17 C 0.0355(3) 0.7264(4) 0.7962(2) 0.0786(16) Uani 1 1 d . . . . .
H17A H 0.041884 0.706015 0.758119 0.118 Uiso 1 1 calc R U . . .
H17B H 0.006078 0.777317 0.788925 0.118 Uiso 1 1 calc R U . . .
H17C H 0.003601 0.688354 0.812621 0.118 Uiso 1 1 calc R U . . .
C18 C 0.2181(2) 0.85904(19) 0.65302(13) 0.0339(7) Uani 1 1 d . . . . .
C19 C 0.1416(2) 0.8951(2) 0.64734(15) 0.0431(8) Uani 1 1 d D U . . .
C20 C 0.0963(3) 0.9243(2) 0.59082(17) 0.0552(11) Uani 1 1 d . . . . .
H20 H 0.043625 0.948368 0.586047 0.066 Uiso 1 1 calc R U . . .
C21 C 0.1271(3) 0.9185(2) 0.54184(16) 0.0648(14) Uani 1 1 d . . . . .
H21 H 0.095487 0.938359 0.503564 0.078 Uiso 1 1 calc R U . . .
C22 C 0.2026(4) 0.8845(2) 0.54822(16) 0.0631(14) Uani 1 1 d . . . . .
H22 H 0.223103 0.881121 0.514107 0.076 Uiso 1 1 calc R U . . .
C23 C 0.2504(3) 0.8545(2) 0.60345(14) 0.0443(9) Uani 1 1 d D . . . .
C30 C 0.4317(2) 0.6709(2) 0.73023(15) 0.0400(8) Uani 1 1 d D U . . .
H30C H 0.454417 0.646250 0.770569 0.048 Uiso 0.436(2) 1 calc R U P A 2
H30D H 0.434989 0.729335 0.734657 0.048 Uiso 0.436(2) 1 calc R U P A 2
H30A H 0.439237 0.688858 0.772263 0.048 Uiso 0.564(2) 1 calc R U P A 1
H30B H 0.447110 0.714680 0.707037 0.048 Uiso 0.564(2) 1 calc R U P A 1
C32 C 0.4355(3) 0.5619(3) 0.66764(18) 0.0531(10) Uani 1 1 d D U . . .
H32A H 0.452097 0.587910 0.634544 0.064 Uiso 0.564(2) 1 calc R U P A 1
H32B H 0.445833 0.504119 0.666414 0.064 Uiso 0.564(2) 1 calc R U P A 1
H32C H 0.443008 0.544983 0.628546 0.064 Uiso 0.436(2) 1 calc R U P A 2
H32D H 0.458299 0.520421 0.698373 0.064 Uiso 0.436(2) 1 calc R U P A 2
C33 C 0.3456(2) 0.5777(2) 0.66170(16) 0.0453(9) Uani 1 1 d D U . . .
H33A H 0.314873 0.591011 0.619359 0.054 Uiso 1 1 calc R U . . .
H33B H 0.319391 0.530665 0.674198 0.054 Uiso 1 1 calc R U . . .
C12 C 0.3652(6) 0.5446(5) 0.8523(5) 0.043(2) Uani 0.564(2) 1 d D U P A 1
H12 H 0.389984 0.588464 0.834050 0.052 Uiso 0.564(2) 1 calc R U P A 1
C13 C 0.4227(6) 0.5266(6) 0.9167(4) 0.057(2) Uani 0.564(2) 1 d D U P A 1
H13A H 0.428248 0.574248 0.941791 0.085 Uiso 0.564(2) 1 calc R U P A 1
H13B H 0.477689 0.510426 0.914196 0.085 Uiso 0.564(2) 1 calc R U P A 1
H13C H 0.398574 0.483573 0.934673 0.085 Uiso 0.564(2) 1 calc R U P A 1
C14 C 0.3570(6) 0.4713(5) 0.8133(4) 0.050(2) Uani 0.564(2) 1 d D U P A 1
H14A H 0.345848 0.425159 0.835588 0.075 Uiso 0.564(2) 1 calc R U P A 1
H14B H 0.408783 0.462839 0.802810 0.075 Uiso 0.564(2) 1 calc R U P A 1
H14C H 0.310893 0.478405 0.776256 0.075 Uiso 0.564(2) 1 calc R U P A 1
C24 C 0.1069(5) 0.9168(5) 0.7035(4) 0.0461(16) Uani 0.564(2) 1 d D U P A 1
H24 H 0.135496 0.887046 0.741258 0.055 Uiso 0.564(2) 1 calc R U P A 1
C25 C 0.0978(5) 1.0051(4) 0.7139(3) 0.0532(16) Uani 0.564(2) 1 d D U P A 1
H25A H 0.151120 1.031698 0.718513 0.080 Uiso 0.564(2) 1 calc R U P A 1
H25B H 0.080845 1.012650 0.750692 0.080 Uiso 0.564(2) 1 calc R U P A 1
H25C H 0.055435 1.027695 0.679275 0.080 Uiso 0.564(2) 1 calc R U P A 1
C26 C 0.0093(4) 0.8890(5) 0.6729(4) 0.0557(18) Uani 0.564(2) 1 d D U P A 1
H26A H -0.019352 0.928320 0.642780 0.084 Uiso 0.564(2) 1 calc R U P A 1
H26B H -0.018712 0.884890 0.704489 0.084 Uiso 0.564(2) 1 calc R U P A 1
H26C H 0.008177 0.837248 0.653274 0.084 Uiso 0.564(2) 1 calc R U P A 1
C27 C 0.3357(5) 0.8211(6) 0.6081(4) 0.059(3) Uani 0.745(6) 1 d D U P B 1
H27 H 0.360025 0.801917 0.650560 0.071 Uiso 0.745(6) 1 calc R U P B 1
C28 C 0.3970(5) 0.8813(6) 0.5953(4) 0.086(3) Uani 0.745(6) 1 d D U P B 1
H28A H 0.450091 0.854972 0.598533 0.130 Uiso 0.745(6) 1 calc R U P B 1
H28B H 0.405895 0.924614 0.624863 0.130 Uiso 0.745(6) 1 calc R U P B 1
H28C H 0.374050 0.902839 0.554471 0.130 Uiso 0.745(6) 1 calc R U P B 1
C29 C 0.3307(6) 0.7494(4) 0.5661(4) 0.079(2) Uani 0.745(6) 1 d D U P B 1
H29A H 0.306409 0.766066 0.523965 0.118 Uiso 0.745(6) 1 calc R U P B 1
H29B H 0.295731 0.708182 0.576099 0.118 Uiso 0.745(6) 1 calc R U P B 1
H29C H 0.386705 0.728287 0.571286 0.118 Uiso 0.745(6) 1 calc R U P B 1
C31 C 0.4839(4) 0.5967(4) 0.7290(3) 0.0460(15) Uani 0.564(2) 1 d D U P A 1
H31A H 0.484605 0.560098 0.762688 0.055 Uiso 0.564(2) 1 calc R U P A 1
H31B H 0.541724 0.610481 0.730419 0.055 Uiso 0.564(2) 1 calc R U P A 1
C34 C 0.0964(5) 0.6715(4) 0.6186(3) 0.0519(17) Uani 0.745(6) 1 d D U P B 1
H34A H 0.104418 0.729510 0.616080 0.062 Uiso 0.745(6) 1 calc R U P B 1
H34B H 0.038238 0.662230 0.618606 0.062 Uiso 0.745(6) 1 calc R U P B 1
C35 C 0.1107(5) 0.6319(6) 0.5636(3) 0.106(3) Uani 0.745(6) 1 d D U P B 1
H35A H 0.070063 0.651944 0.526916 0.160 Uiso 0.745(6) 1 calc R U P B 1
H35B H 0.104123 0.574351 0.566294 0.160 Uiso 0.745(6) 1 calc R U P B 1
H35C H 0.167090 0.643825 0.561911 0.160 Uiso 0.745(6) 1 calc R U P B 1
C36 C 0.1479(4) 0.5587(4) 0.6912(4) 0.0544(19) Uani 0.745(6) 1 d D U P B 1
H36A H 0.195163 0.546230 0.727112 0.065 Uiso 0.745(6) 1 calc R U P B 1
H36B H 0.153755 0.525443 0.657359 0.065 Uiso 0.745(6) 1 calc R U P B 1
C37 C 0.0696(4) 0.5368(4) 0.7043(3) 0.0618(17) Uani 0.745(6) 1 d D U P B 1
H37A H 0.022460 0.546353 0.668313 0.093 Uiso 0.745(6) 1 calc R U P B 1
H37B H 0.063232 0.569114 0.737894 0.093 Uiso 0.745(6) 1 calc R U P B 1
H37C H 0.071334 0.480533 0.715238 0.093 Uiso 0.745(6) 1 calc R U P B 1
C12A C 0.3799(7) 0.5715(8) 0.8626(6) 0.049(3) Uani 0.436(2) 1 d D U P A 2
H12A H 0.391704 0.622367 0.844423 0.059 Uiso 0.436(2) 1 calc R U P A 2
C13A C 0.4483(7) 0.5594(7) 0.9233(5) 0.051(3) Uani 0.436(2) 1 d D U P A 2
H13D H 0.437694 0.510137 0.942289 0.076 Uiso 0.436(2) 1 calc R U P A 2
H13E H 0.447845 0.604312 0.950170 0.076 Uiso 0.436(2) 1 calc R U P A 2
H13F H 0.502761 0.556277 0.915854 0.076 Uiso 0.436(2) 1 calc R U P A 2
C14A C 0.3913(9) 0.5029(7) 0.8214(5) 0.059(3) Uani 0.436(2) 1 d D U P A 2
H14D H 0.447491 0.505170 0.816878 0.089 Uiso 0.436(2) 1 calc R U P A 2
H14E H 0.350227 0.508069 0.781550 0.089 Uiso 0.436(2) 1 calc R U P A 2
H14F H 0.383410 0.452048 0.839509 0.089 Uiso 0.436(2) 1 calc R U P A 2
C24A C 0.1043(6) 0.8858(6) 0.6950(4) 0.0423(19) Uani 0.436(2) 1 d D U P A 2
H24A H 0.137639 0.840574 0.717908 0.051 Uiso 0.436(2) 1 calc R U P A 2
C25A C 0.1355(6) 0.9547(6) 0.7399(4) 0.057(2) Uani 0.436(2) 1 d D U P A 2
H25D H 0.196468 0.954516 0.753633 0.085 Uiso 0.436(2) 1 calc R U P A 2
H25E H 0.114042 0.948053 0.774760 0.085 Uiso 0.436(2) 1 calc R U P A 2
H25F H 0.115741 1.005204 0.719829 0.085 Uiso 0.436(2) 1 calc R U P A 2
C26A C 0.0273(6) 0.8691(6) 0.7011(5) 0.056(2) Uani 0.436(2) 1 d D U P A 2
H26D H -0.015684 0.890282 0.666164 0.084 Uiso 0.436(2) 1 calc R U P A 2
H26E H 0.021960 0.893726 0.738182 0.084 Uiso 0.436(2) 1 calc R U P A 2
H26F H 0.020638 0.811529 0.703206 0.084 Uiso 0.436(2) 1 calc R U P A 2
C27A C 0.3307(11) 0.8090(15) 0.6093(11) 0.053(6) Uani 0.255(6) 1 d D U P B 2
H27A H 0.338224 0.765280 0.639674 0.064 Uiso 0.255(6) 1 calc R U P B 2
C28A C 0.4029(9) 0.8687(12) 0.6275(9) 0.067(5) Uani 0.255(6) 1 d D U P B 2
H28D H 0.382406 0.921803 0.613161 0.100 Uiso 0.255(6) 1 calc R U P B 2
H28E H 0.446371 0.853046 0.609232 0.100 Uiso 0.255(6) 1 calc R U P B 2
H28F H 0.425912 0.869455 0.671596 0.100 Uiso 0.255(6) 1 calc R U P B 2
C29A C 0.3296(15) 0.7765(12) 0.5470(8) 0.071(6) Uani 0.255(6) 1 d D U P B 2
H29D H 0.276667 0.749241 0.528672 0.106 Uiso 0.255(6) 1 calc R U P B 2
H29E H 0.375651 0.739092 0.551597 0.106 Uiso 0.255(6) 1 calc R U P B 2
H29F H 0.335644 0.820541 0.520851 0.106 Uiso 0.255(6) 1 calc R U P B 2
C31A C 0.4775(6) 0.6430(6) 0.6878(4) 0.053(2) Uani 0.436(2) 1 d D U P A 2
H31C H 0.537694 0.636986 0.708446 0.063 Uiso 0.436(2) 1 calc R U P A 2
H31D H 0.469683 0.679675 0.653076 0.063 Uiso 0.436(2) 1 calc R U P A 2
C34A C 0.1064(17) 0.6473(12) 0.6128(7) 0.064(5) Uani 0.255(6) 1 d D U P B 2
H34C H 0.063326 0.689104 0.606873 0.076 Uiso 0.255(6) 1 calc R U P B 2
H34D H 0.143474 0.660162 0.587806 0.076 Uiso 0.255(6) 1 calc R U P B 2
C35A C 0.0691(11) 0.5718(10) 0.5970(6) 0.064(4) Uani 0.255(6) 1 d D U P B 2
H35D H 0.105652 0.537233 0.581273 0.077 Uiso 0.255(6) 1 calc R U P B 2
H35E H 0.015005 0.577353 0.565435 0.077 Uiso 0.255(6) 1 calc R U P B 2
C36A C 0.1297(15) 0.5663(11) 0.7040(8) 0.058(4) Uani 0.255(6) 1 d D U P B 2
H36C H 0.175868 0.527406 0.713790 0.070 Uiso 0.255(6) 1 calc R U P B 2
H36D H 0.114187 0.578777 0.741159 0.070 Uiso 0.255(6) 1 calc R U P B 2
C37A C 0.0562(12) 0.5359(11) 0.6548(8) 0.068(4) Uani 0.255(6) 1 d D U P B 2
H37D H 0.003258 0.554305 0.660864 0.081 Uiso 0.255(6) 1 calc R U P B 2
H37E H 0.056185 0.477214 0.653203 0.081 Uiso 0.255(6) 1 calc R U P B 2

loop_
_atom_site_aniso_label
_atom_site_aniso_U_11
_atom_site_aniso_U_22
_atom_site_aniso_U_33
_atom_site_aniso_U_23
_atom_site_aniso_U_13
_atom_site_aniso_U_12
Si1A 0.030(2) 0.029(3) 0.0229(19) 0.0034(19) 0.0102(14) 0.002(2)
Si2A 0.0249(13) 0.026(2) 0.024(2) 0.0056(15) 0.0027(18) -0.0081(17)
N3A 0.021(6) 0.021(6) 0.019(4) -0.005(4) 0.011(3) 0.001(5)
C38A 0.048(5) 0.030(4) 0.025(3) 0.004(3) 0.010(3) -0.002(3)
C39A 0.042(5) 0.026(4) 0.035(4) 0.004(3) 0.006(3) 0.000(4)
C40A 0.052(7) 0.034(7) 0.047(7) 0.003(7) 0.014(7) -0.020(5)
C41A 0.067(6) 0.028(4) 0.034(4) 0.007(3) 0.011(4) -0.015(4)
C42A 0.031(4) 0.022(3) 0.021(3) 0.002(2) 0.006(3) -0.005(3)
C43A 0.041(5) 0.032(4) 0.023(3) -0.001(3) 0.002(3) -0.004(3)
C44A 0.045(5) 0.047(5) 0.022(3) -0.002(3) 0.009(3) 0.002(4)
C45A 0.037(5) 0.036(6) 0.026(4) 0.005(4) 0.006(3) 0.005(5)
C46A 0.030(4) 0.038(4) 0.034(4) 0.000(3) 0.013(3) 0.003(3)
C47A 0.036(4) 0.083(7) 0.039(4) 0.000(4) 0.024(3) 0.001(4)
C48A 0.032(4) 0.057(6) 0.043(4) 0.003(4) 0.013(3) 0.012(4)
C49A 0.044(5) 0.056(6) 0.035(4) -0.008(4) 0.012(4) 0.016(5)
C50A 0.035(5) 0.025(4) 0.027(4) 0.007(3) -0.002(3) -0.004(3)
C51A 0.048(5) 0.030(4) 0.031(4) 0.003(3) 0.000(4) -0.013(4)
C52A 0.045(6) 0.028(4) 0.038(5) 0.002(4) -0.003(4) 0.000(4)
C53A 0.063(6) 0.040(5) 0.036(4) 0.010(3) 0.000(4) -0.026(4)
C54A 0.022(5) 0.031(4) 0.020(4) 0.002(3) 0.005(5) 0.000(5)
C55A 0.028(4) 0.035(4) 0.024(3) 0.002(3) 0.003(3) -0.007(3)
C56A 0.036(4) 0.050(5) 0.025(3) 0.005(3) -0.001(3) -0.014(4)
C57A 0.040(5) 0.040(4) 0.029(4) -0.003(3) 0.007(3) -0.001(4)
C58A 0.032(4) 0.048(5) 0.023(3) 0.004(3) 0.013(3) -0.009(4)
C59A 0.036(4) 0.070(6) 0.023(3) 0.003(3) 0.012(3) -0.012(4)
C60A 0.028(4) 0.049(5) 0.031(3) 0.000(3) 0.013(3) 0.004(3)
C61A 0.031(5) 0.063(6) 0.031(4) 0.006(4) 0.006(3) -0.014(4)
Si1 0.0314(15) 0.031(3) 0.0215(13) 0.0004(14) 0.0072(9) 0.0001(16)
Si2 0.0300(11) 0.036(2) 0.0208(17) 0.0020(12) 0.0031(12) -0.0044(16)
N3 0.027(6) 0.018(4) 0.026(4) -0.002(3) 0.008(3) 0.007(3)
C38 0.040(3) 0.031(3) 0.027(2) -0.002(2) 0.005(2) 0.007(3)
C39 0.045(4) 0.042(4) 0.035(3) -0.009(3) 0.004(3) 0.015(3)
C40 0.034(4) 0.044(5) 0.037(4) -0.003(4) -0.003(3) 0.008(4)
C41 0.056(4) 0.027(3) 0.042(3) 0.003(2) 0.006(3) 0.011(3)
C42 0.066(4) 0.025(3) 0.030(3) 0.001(2) 0.021(3) 0.002(3)
C43 0.074(5) 0.032(3) 0.025(3) -0.002(2) 0.012(3) 0.001(3)
C44 0.077(5) 0.040(4) 0.028(3) 0.002(2) 0.023(3) 0.006(4)
C45 0.080(6) 0.048(5) 0.036(4) 0.004(3) 0.026(4) 0.017(4)
C46 0.042(3) 0.028(3) 0.048(3) 0.007(3) 0.017(3) -0.004(3)
C47 0.046(4) 0.047(4) 0.070(5) 0.012(3) 0.027(3) -0.009(3)
C48 0.037(4) 0.055(4) 0.056(4) 0.008(3) 0.011(3) -0.001(3)
C49 0.046(5) 0.038(5) 0.059(7) -0.007(6) 0.011(6) -0.014(4)
C50 0.039(5) 0.030(4) 0.030(3) 0.001(3) 0.001(3) -0.001(3)
C51 0.073(6) 0.033(4) 0.035(3) 0.003(3) 0.007(4) -0.008(4)
C52 0.050(4) 0.035(3) 0.036(3) 0.004(2) 0.012(3) 0.011(3)
C53 0.058(4) 0.041(4) 0.034(3) 0.008(3) 0.009(3) -0.001(3)
C54 0.035(5) 0.045(4) 0.025(3) 0.002(3) 0.005(4) 0.012(4)
C55 0.045(5) 0.039(4) 0.031(3) -0.003(3) 0.002(4) 0.000(3)
C56 0.056(4) 0.072(5) 0.023(3) 0.001(3) 0.012(3) 0.010(4)
C57 0.053(5) 0.055(4) 0.026(3) -0.007(3) 0.005(3) 0.013(4)
C58 0.033(4) 0.068(5) 0.028(3) 0.008(3) 0.006(2) -0.015(3)
C59 0.051(4) 0.095(6) 0.038(3) 0.019(4) 0.008(3) -0.024(4)
C60 0.030(4) 0.093(7) 0.038(4) 0.007(4) 0.014(3) 0.000(4)
C61 0.037(4) 0.074(5) 0.036(3) 0.011(3) -0.001(3) -0.019(3)
Mg1 0.0319(6) 0.0311(5) 0.0204(4) 0.0009(4) 0.0047(4) -0.0043(4)
O1 0.0355(12) 0.0340(12) 0.0274(10) -0.0090(9) 0.0068(9) -0.0077(10)
O2 0.0343(13) 0.0370(13) 0.0426(12) -0.0038(10) 0.0039(10) -0.0028(10)
N1 0.0271(13) 0.0341(14) 0.0230(11) 0.0059(10) 0.0065(9) -0.0018(11)
N2 0.0348(14) 0.0311(14) 0.0209(11) 0.0012(9) 0.0067(10) -0.0054(11)
C1 0.043(2) 0.063(2) 0.0235(14) 0.0015(15) 0.0035(13) -0.0183(18)
C2 0.0302(16) 0.047(2) 0.0228(13) 0.0013(13) 0.0039(12) -0.0096(15)
C3 0.042(2) 0.053(2) 0.0254(14) -0.0009(14) 0.0020(13) -0.0258(17)
C4 0.0395(19) 0.0432(19) 0.0289(14) 0.0010(13) 0.0079(13) -0.0163(16)
C5 0.087(3) 0.062(3) 0.0396(19) 0.0073(18) 0.002(2) -0.046(3)
C6 0.0371(17) 0.0326(16) 0.0192(12) 0.0025(11) 0.0065(11) -0.0020(14)
C7 0.067(3) 0.0384(19) 0.0322(16) 0.0080(14) 0.0170(16) 0.0140(18)
C8 0.109(4) 0.031(2) 0.0363(18) 0.0087(15) 0.021(2) 0.006(2)
C9 0.084(3) 0.045(2) 0.0336(17) 0.0033(16) 0.0146(19) -0.028(2)
C10 0.048(2) 0.062(3) 0.0298(16) -0.0009(16) 0.0105(14) -0.0245(19)
C11 0.0355(17) 0.0406(19) 0.0239(13) -0.0006(12) 0.0069(12) -0.0064(14)
C15 0.039(2) 0.055(2) 0.0443(18) 0.0023(17) 0.0119(15) 0.0039(18)
C16 0.057(3) 0.059(3) 0.066(3) -0.018(2) 0.018(2) 0.003(2)
C17 0.053(3) 0.108(4) 0.062(3) -0.019(3) -0.003(2) 0.027(3)
C18 0.048(2) 0.0252(15) 0.0239(13) 0.0015(11) 0.0035(13) -0.0111(14)
C19 0.0428(18) 0.045(2) 0.0367(15) 0.0123(14) 0.0046(13) -0.0046(15)
C20 0.063(3) 0.043(2) 0.045(2) 0.0155(16) -0.0075(18) -0.0052(19)
C21 0.114(4) 0.037(2) 0.0295(18) 0.0091(15) -0.001(2) 0.009(2)
C22 0.126(4) 0.035(2) 0.0268(16) 0.0048(14) 0.020(2) 0.012(2)
C23 0.080(3) 0.0269(17) 0.0259(15) -0.0006(13) 0.0157(16) -0.0012(18)
C30 0.0337(18) 0.051(2) 0.0350(16) -0.0158(14) 0.0098(13) -0.0098(15)
C32 0.048(2) 0.055(2) 0.061(2) -0.0265(19) 0.0231(18) -0.0111(19)
C33 0.048(2) 0.047(2) 0.0417(18) -0.0232(16) 0.0152(15) -0.0119(17)
C12 0.064(5) 0.025(5) 0.043(5) 0.004(4) 0.018(4) 0.020(4)
C13 0.046(5) 0.056(6) 0.065(5) 0.012(5) 0.010(4) 0.001(4)
C14 0.063(6) 0.036(5) 0.050(4) -0.005(3) 0.013(4) 0.011(4)
C24 0.038(3) 0.056(4) 0.045(3) 0.019(3) 0.014(2) 0.011(3)
C25 0.054(4) 0.062(3) 0.040(3) 0.000(3) 0.009(3) 0.004(3)
C26 0.047(3) 0.059(4) 0.061(4) 0.005(3) 0.015(3) 0.004(3)
C27 0.099(6) 0.057(6) 0.034(4) 0.009(3) 0.040(4) 0.015(4)
C28 0.098(6) 0.093(6) 0.082(5) 0.001(5) 0.048(5) -0.009(5)
C29 0.135(7) 0.057(4) 0.068(5) 0.000(4) 0.067(5) 0.014(5)
C31 0.038(3) 0.054(4) 0.045(3) -0.012(3) 0.011(3) 0.000(3)
C34 0.045(3) 0.051(4) 0.046(3) -0.012(2) -0.008(2) 0.005(3)
C35 0.090(5) 0.171(8) 0.047(3) 0.003(4) 0.003(3) 0.045(6)
C36 0.043(4) 0.041(3) 0.077(4) -0.002(3) 0.015(3) 0.000(3)
C37 0.061(4) 0.058(4) 0.070(4) -0.010(3) 0.025(3) -0.015(3)
C12A 0.072(7) 0.032(7) 0.045(6) 0.002(5) 0.021(5) 0.033(6)
C13A 0.040(6) 0.049(7) 0.060(6) 0.013(5) 0.011(5) -0.003(5)
C14A 0.073(8) 0.039(7) 0.059(6) 0.000(5) 0.007(6) 0.013(5)
C24A 0.046(3) 0.041(4) 0.038(3) 0.011(3) 0.009(3) 0.005(3)
C25A 0.053(5) 0.064(5) 0.056(4) -0.012(4) 0.021(4) -0.008(4)
C26A 0.055(4) 0.054(5) 0.060(5) 0.017(4) 0.019(3) -0.001(4)
C27A 0.097(13) 0.025(9) 0.047(11) 0.009(8) 0.037(10) -0.001(9)
C28A 0.083(12) 0.052(10) 0.071(11) -0.001(10) 0.032(10) -0.020(9)
C29A 0.113(14) 0.064(12) 0.056(10) 0.012(9) 0.058(10) 0.011(11)
C31A 0.050(5) 0.061(5) 0.055(5) -0.025(4) 0.028(4) -0.019(4)
C34A 0.058(8) 0.069(8) 0.050(6) -0.020(5) -0.006(5) -0.006(7)
C35A 0.053(7) 0.063(7) 0.066(6) -0.021(5) 0.001(5) -0.008(6)
C36A 0.053(8) 0.049(6) 0.077(7) -0.028(5) 0.025(6) -0.004(6)
C37A 0.051(7) 0.064(7) 0.081(7) -0.016(6) 0.008(6) -0.004(6)

loop_
_atom_type_symbol
_atom_type_description
_atom_type_scat_dispersion_real
_atom_type_scat_dispersion_imag
_atom_type_scat_source
C C 0.0181 0.0091 'International Tables Vol C Tables 4.2.6.8 and 6.1.1.4'
H H 0.0000 0.0000 'International Tables Vol C Tables 4.2.6.8 and 6.1.1.4'
Mg Mg 0.1719 0.1771 'International Tables Vol C Tables 4.2.6.8 and 6.1.1.4'
N N 0.0311 0.0180 'International Tables Vol C Tables 4.2.6.8 and 6.1.1.4'
O O 0.0492 0.0322 'International Tables Vol C Tables 4.2.6.8 and 6.1.1.4'
Si Si 0.2541 0.3302 'International Tables Vol C Tables 4.2.6.8 and 6.1.1.4'

loop_
_exptl_crystal_face_index_h
_exptl_crystal_face_index_k
_exptl_crystal_face_index_l
_exptl_crystal_face_perp_dist
0 1 0 0.1788
-2 -9 8 0.1750
4 -2 -15 0.1795
-4 1 15 0.2093
-4 -3 14 0.1782
2 -9 -9 0.2260
-2 -1 1 0.1218
10 1 0 0.0297
0 1 -1 0.2209
-1 2 -2 0.1936
-1 0 1 0.1482
-1 1 0 0.1623
1 0 -1 0.1276
1 -1 0 0.1623
-10 0 -1 0.0682
2 0 1 0.0666
8 -2 7 0.0838
11 -3 -4 0.1031
-1 0 -2 0.1486
-4 -10 -2 0.2095
-2 2 1 0.1736
-1 2 0 0.1759
-9 2 12 0.1749

loop_
_geom_angle_atom_site_label_1
_geom_angle_atom_site_label_2
_geom_angle_atom_site_label_3
_geom_angle
_geom_angle_site_symmetry_1
_geom_angle_site_symmetry_3
_geom_angle_publ_flag
N3A Si1A C38A 110.9(12) . . ?
N3A Si1A C42A 109.1(14) . . ?
N3A Si1A C46A 113.4(13) . . ?
C38A Si1A C42A 108.3(6) . . ?
C38A Si1A C46A 107.4(6) . . ?
C42A Si1A C46A 107.6(6) . . ?
N3A Si2A C50A 113.4(11) . . ?
N3A Si2A C54A 112.7(13) . . ?
N3A Si2A C58A 109.0(13) . . ?
C54A Si2A C50A 107.3(5) . . ?
C54A Si2A C58A 106.3(5) . . ?
C58A Si2A C50A 107.8(5) . . ?
Si2A N3A Si1A 176(2) . . ?
C39A C38A Si1A 109.9(6) . . ?
C39A C38A C40A 107.2(8) . . ?
C39A C38A C41A 106.4(7) . . ?
C40A C38A Si1A 109.1(9) . . ?
C41A C38A Si1A 115.5(6) . . ?
C41A C38A C40A 108.3(8) . . ?
C38A C39A H39A 109.5 . . ?
C38A C39A H39B 109.5 . . ?
C38A C39A H39C 109.5 . . ?
H39A C39A H39B 109.5 . . ?
H39A C39A H39C 109.5 . . ?
H39B C39A H39C 109.5 . . ?
C38A C40A H40A 109.5 . . ?
C38A C40A H40B 109.5 . . ?
C38A C40A H40C 109.5 . . ?
H40A C40A H40B 109.5 . . ?
H40A C40A H40C 109.5 . . ?
H40B C40A H40C 109.5 . . ?
C38A C41A H41A 109.5 . . ?
C38A C41A H41B 109.5 . . ?
C38A C41A H41C 109.5 . . ?
H41A C41A H41B 109.5 . . ?
H41A C41A H41C 109.5 . . ?
H41B C41A H41C 109.5 . . ?
C43A C42A Si1A 110.5(5) . . ?
C43A C42A C44A 106.6(6) . . ?
C44A C42A Si1A 117.0(6) . . ?
C45A C42A Si1A 109.3(6) . . ?
C45A C42A C43A 105.4(7) . . ?
C45A C42A C44A 107.2(6) . . ?
C42A C43A H43A 109.5 . . ?
C42A C43A H43B 109.5 . . ?
C42A C43A H43C 109.5 . . ?
H43A C43A H43B 109.5 . . ?
H43A C43A H43C 109.5 . . ?
H43B C43A H43C 109.5 . . ?
C42A C44A H44A 109.5 . . ?
C42A C44A H44B 109.5 . . ?
C42A C44A H44C 109.5 . . ?
H44A C44A H44B 109.5 . . ?
H44A C44A H44C 109.5 . . ?
H44B C44A H44C 109.5 . . ?
C42A C45A H45A 109.5 . . ?
C42A C45A H45B 109.5 . . ?
C42A C45A H45C 109.5 . . ?
H45A C45A H45B 109.5 . . ?
H45A C45A H45C 109.5 . . ?
H45B C45A H45C 109.5 . . ?
C47A C46A Si1A 116.3(6) . . ?
C47A C46A C48A 107.1(6) . . ?
C48A C46A Si1A 109.8(6) . . ?
C49A C46A Si1A 110.3(6) . . ?
C49A C46A C47A 107.1(7) . . ?
C49A C46A C48A 105.5(7) . . ?
C46A C47A H47A 109.5 . . ?
C46A C47A H47B 109.5 . . ?
C46A C47A H47C 109.5 . . ?
H47A C47A H47B 109.5 . . ?
H47A C47A H47C 109.5 . . ?
H47B C47A H47C 109.5 . . ?
C46A C48A H48A 109.5 . . ?
C46A C48A H48B 109.5 . . ?
C46A C48A H48C 109.5 . . ?
H48A C48A H48B 109.5 . . ?
H48A C48A H48C 109.5 . . ?
H48B C48A H48C 109.5 . . ?
C46A C49A H49A 109.5 . . ?
C46A C49A H49B 109.5 . . ?
C46A C49A H49C 109.5 . . ?
H49A C49A H49B 109.5 . . ?
H49A C49A H49C 109.5 . . ?
H49B C49A H49C 109.5 . . ?
C51A C50A Si2A 110.6(6) . . ?
C51A C50A C53A 106.4(7) . . ?
C52A C50A Si2A 110.6(6) . . ?
C52A C50A C51A 105.3(8) . . ?
C52A C50A C53A 107.4(7) . . ?
C53A C50A Si2A 116.0(7) . . ?
C50A C51A H51A 109.5 . . ?
C50A C51A H51B 109.5 . . ?
C50A C51A H51C 109.5 . . ?
H51A C51A H51B 109.5 . . ?
H51A C51A H51C 109.5 . . ?
H51B C51A H51C 109.5 . . ?
C50A C52A H52A 109.5 . . ?
C50A C52A H52B 109.5 . . ?
C50A C52A H52C 109.5 . . ?
H52A C52A H52B 109.5 . . ?
H52A C52A H52C 109.5 . . ?
H52B C52A H52C 109.5 . . ?
C50A C53A H53A 109.5 . . ?
C50A C53A H53B 109.5 . . ?
C50A C53A H53C 109.5 . . ?
H53A C53A H53B 109.5 . . ?
H53A C53A H53C 109.5 . . ?
H53B C53A H53C 109.5 . . ?
C55A C54A Si2A 108.8(6) . . ?
C55A C54A C57A 103.9(8) . . ?
C56A C54A Si2A 117.5(7) . . ?
C56A C54A C55A 107.0(8) . . ?
C56A C54A C57A 106.9(7) . . ?
C57A C54A Si2A 111.7(7) . . ?
C54A C55A H55A 109.5 . . ?
C54A C55A H55B 109.5 . . ?
C54A C55A H55C 109.5 . . ?
H55A C55A H55B 109.5 . . ?
H55A C55A H55C 109.5 . . ?
H55B C55A H55C 109.5 . . ?
C54A C56A H56A 109.5 . . ?
C54A C56A H56B 109.5 . . ?
C54A C56A H56C 109.5 . . ?
H56A C56A H56B 109.5 . . ?
H56A C56A H56C 109.5 . . ?
H56B C56A H56C 109.5 . . ?
C54A C57A H57A 109.5 . . ?
C54A C57A H57B 109.5 . . ?
C54A C57A H57C 109.5 . . ?
H57A C57A H57B 109.5 . . ?
H57A C57A H57C 109.5 . . ?
H57B C57A H57C 109.5 . . ?
C59A C58A Si2A 115.8(6) . . ?
C60A C58A Si2A 110.0(5) . . ?
C60A C58A C59A 107.4(6) . . ?
C60A C58A C61A 106.2(7) . . ?
C61A C58A Si2A 110.8(6) . . ?
C61A C58A C59A 106.1(6) . . ?
C58A C59A H59A 109.5 . . ?
C58A C59A H59B 109.5 . . ?
C58A C59A H59C 109.5 . . ?
H59A C59A H59B 109.5 . . ?
H59A C59A H59C 109.5 . . ?
H59B C59A H59C 109.5 . . ?
C58A C60A H60A 109.5 . . ?
C58A C60A H60B 109.5 . . ?
C58A C60A H60C 109.5 . . ?
H60A C60A H60B 109.5 . . ?
H60A C60A H60C 109.5 . . ?
H60B C60A H60C 109.5 . . ?
C58A C61A H61A 109.5 . . ?
C58A C61A H61B 109.5 . . ?
C58A C61A H61C 109.5 . . ?
H61A C61A H61B 109.5 . . ?
H61A C61A H61C 109.5 . . ?
H61B C61A H61C 109.5 . . ?
N3 Si1 C38 114.1(11) . . ?
N3 Si1 C42 111.1(10) . . ?
N3 Si1 C46 110.8(12) . . ?
C38 Si1 C46 106.5(4) . . ?
C42 Si1 C38 106.5(4) . . ?
C42 Si1 C46 107.4(5) . . ?
N3 Si2 C50 108.6(9) . . ?
N3 Si2 C54 112.9(10) . . ?
N3 Si2 C58 113.2(11) . . ?
C54 Si2 C50 107.1(4) . . ?
C58 Si2 C50 106.9(4) . . ?
C58 Si2 C54 107.8(4) . . ?
Si2 N3 Si1 173.4(18) . . ?
C39 C38 Si1 110.3(4) . . ?
C40 C38 Si1 110.5(5) . . ?
C40 C38 C39 104.5(6) . . ?
C40 C38 C41 106.8(5) . . ?
C41 C38 Si1 116.7(5) . . ?
C41 C38 C39 107.2(5) . . ?
C38 C39 H39D 109.5 . . ?
C38 C39 H39E 109.5 . . ?
C38 C39 H39F 109.5 . . ?
H39D C39 H39E 109.5 . . ?
H39D C39 H39F 109.5 . . ?
H39E C39 H39F 109.5 . . ?
C38 C40 H40D 109.5 . . ?
C38 C40 H40E 109.5 . . ?
C38 C40 H40F 109.5 . . ?
H40D C40 H40E 109.5 . . ?
H40D C40 H40F 109.5 . . ?
H40E C40 H40F 109.5 . . ?
C38 C41 H41D 109.5 . . ?
C38 C41 H41E 109.5 . . ?
C38 C41 H41F 109.5 . . ?
H41D C41 H41E 109.5 . . ?
H41D C41 H41F 109.5 . . ?
H41E C41 H41F 109.5 . . ?
C43 C42 Si1 109.1(5) . . ?
C43 C42 C44 107.8(5) . . ?
C43 C42 C45 105.7(5) . . ?
C44 C42 Si1 116.7(5) . . ?
C45 C42 Si1 110.1(5) . . ?
C45 C42 C44 106.9(5) . . ?
C42 C43 H43D 109.5 . . ?
C42 C43 H43E 109.5 . . ?
C42 C43 H43F 109.5 . . ?
H43D C43 H43E 109.5 . . ?
H43D C43 H43F 109.5 . . ?
H43E C43 H43F 109.5 . . ?
C42 C44 H44D 109.5 . . ?
C42 C44 H44E 109.5 . . ?
C42 C44 H44F 109.5 . . ?
H44D C44 H44E 109.5 . . ?
H44D C44 H44F 109.5 . . ?
H44E C44 H44F 109.5 . . ?
C42 C45 H45D 109.5 . . ?
C42 C45 H45E 109.5 . . ?
C42 C45 H45F 109.5 . . ?
H45D C45 H45E 109.5 . . ?
H45D C45 H45F 109.5 . . ?
H45E C45 H45F 109.5 . . ?
C47 C46 Si1 116.5(5) . . ?
C47 C46 C48 107.3(6) . . ?
C47 C46 C49 106.6(7) . . ?
C48 C46 Si1 110.1(5) . . ?
C49 C46 Si1 109.8(7) . . ?
C49 C46 C48 106.0(7) . . ?
C46 C47 H47D 109.5 . . ?
C46 C47 H47E 109.5 . . ?
C46 C47 H47F 109.5 . . ?
H47D C47 H47E 109.5 . . ?
H47D C47 H47F 109.5 . . ?
H47E C47 H47F 109.5 . . ?
C46 C48 H48D 109.5 . . ?
C46 C48 H48E 109.5 . . ?
C46 C48 H48F 109.5 . . ?
H48D C48 H48E 109.5 . . ?
H48D C48 H48F 109.5 . . ?
H48E C48 H48F 109.5 . . ?
C46 C49 H49D 109.5 . . ?
C46 C49 H49E 109.5 . . ?
C46 C49 H49F 109.5 . . ?
H49D C49 H49E 109.5 . . ?
H49D C49 H49F 109.5 . . ?
H49E C49 H49F 109.5 . . ?
C51 C50 Si2 110.9(6) . . ?
C51 C50 C52 104.5(6) . . ?
C51 C50 C53 107.2(5) . . ?
C52 C50 Si2 108.9(5) . . ?
C53 C50 Si2 116.8(5) . . ?
C53 C50 C52 107.7(7) . . ?
C50 C51 H51D 109.5 . . ?
C50 C51 H51E 109.5 . . ?
C50 C51 H51F 109.5 . . ?
H51D C51 H51E 109.5 . . ?
H51D C51 H51F 109.5 . . ?
H51E C51 H51F 109.5 . . ?
C50 C52 H52D 109.5 . . ?
C50 C52 H52E 109.5 . . ?
C50 C52 H52F 109.5 . . ?
H52D C52 H52E 109.5 . . ?
H52D C52 H52F 109.5 . . ?
H52E C52 H52F 109.5 . . ?
C50 C53 H53D 109.5 . . ?
C50 C53 H53E 109.5 . . ?
C50 C53 H53F 109.5 . . ?
H53D C53 H53E 109.5 . . ?
H53D C53 H53F 109.5 . . ?
H53E C53 H53F 109.5 . . ?
C55 C54 Si2 110.2(6) . . ?
C55 C54 C56 107.7(7) . . ?
C56 C54 Si2 115.6(6) . . ?
C57 C54 Si2 110.6(5) . . ?
C57 C54 C55 104.9(7) . . ?
C57 C54 C56 107.2(6) . . ?
C54 C55 H55D 109.5 . . ?
C54 C55 H55E 109.5 . . ?
C54 C55 H55F 109.5 . . ?
H55D C55 H55E 109.5 . . ?
H55D C55 H55F 109.5 . . ?
H55E C55 H55F 109.5 . . ?
C54 C56 H56D 109.5 . . ?
C54 C56 H56E 109.5 . . ?
C54 C56 H56F 109.5 . . ?
H56D C56 H56E 109.5 . . ?
H56D C56 H56F 109.5 . . ?
H56E C56 H56F 109.5 . . ?
C54 C57 H57D 109.5 . . ?
C54 C57 H57E 109.5 . . ?
C54 C57 H57F 109.5 . . ?
H57D C57 H57E 109.5 . . ?
H57D C57 H57F 109.5 . . ?
H57E C57 H57F 109.5 . . ?
C59 C58 Si2 115.5(5) . . ?
C60 C58 Si2 111.6(6) . . ?
C60 C58 C59 107.6(6) . . ?
C60 C58 C61 105.0(6) . . ?
C61 C58 Si2 110.4(5) . . ?
C61 C58 C59 106.0(6) . . ?
C58 C59 H59D 109.5 . . ?
C58 C59 H59E 109.5 . . ?
C58 C59 H59F 109.5 . . ?
H59D C59 H59E 109.5 . . ?
H59D C59 H59F 109.5 . . ?
H59E C59 H59F 109.5 . . ?
C58 C60 H60D 109.5 . . ?
C58 C60 H60E 109.5 . . ?
C58 C60 H60F 109.5 . . ?
H60D C60 H60E 109.5 . . ?
H60D C60 H60F 109.5 . . ?
H60E C60 H60F 109.5 . . ?
C58 C61 H61D 109.5 . . ?
C58 C61 H61E 109.5 . . ?
C58 C61 H61F 109.5 . . ?
H61D C61 H61E 109.5 . . ?
H61D C61 H61F 109.5 . . ?
H61E C61 H61F 109.5 . . ?
O1 Mg1 N1 108.85(10) . . ?
O1 Mg1 N2 109.87(11) . . ?
O2 Mg1 O1 102.23(10) . . ?
O2 Mg1 N1 117.20(11) . . ?
O2 Mg1 N2 120.81(11) . . ?
N1 Mg1 N2 97.71(11) . . ?
C30 O1 Mg1 119.11(18) . . ?
C33 O1 Mg1 132.0(2) . . ?
C33 O1 C30 108.9(3) . . ?
C34 O2 Mg1 122.2(3) . . ?
C36 O2 Mg1 117.6(3) . . ?
C36 O2 C34 118.8(5) . . ?
C34A O2 Mg1 129.8(9) . . ?
C34A O2 C36A 110.8(11) . . ?
C36A O2 Mg1 118.3(8) . . ?
C2 N1 Mg1 116.8(2) . . ?
C2 N1 C6 120.6(2) . . ?
C6 N1 Mg1 122.63(19) . . ?
C4 N2 Mg1 116.7(2) . . ?
C4 N2 C18 120.4(3) . . ?
C18 N2 Mg1 122.90(19) . . ?
H1A C1 H1B 109.5 . . ?
H1A C1 H1C 109.5 . . ?
H1B C1 H1C 109.5 . . ?
C2 C1 H1A 109.5 . . ?
C2 C1 H1B 109.5 . . ?
C2 C1 H1C 109.5 . . ?
N1 C2 C1 119.5(3) . . ?
N1 C2 C3 124.4(3) . . ?
C3 C2 C1 116.1(3) . . ?
C2 C3 H3 114.7 . . ?
C2 C3 C4 130.6(3) . . ?
C4 C3 H3 114.7 . . ?
N2 C4 C3 124.0(3) . . ?
N2 C4 C5 120.2(3) . . ?
C3 C4 C5 115.8(3) . . ?
C4 C5 H5A 109.5 . . ?
C4 C5 H5B 109.5 . . ?
C4 C5 H5C 109.5 . . ?
H5A C5 H5B 109.5 . . ?
H5A C5 H5C 109.5 . . ?
H5B C5 H5C 109.5 . . ?
C7 C6 N1 121.1(3) . . ?
C7 C6 C11 120.2(3) . . ?
C11 C6 N1 118.4(3) . . ?
C6 C7 C12 128.7(5) . . ?
C6 C7 C12A 115.2(6) . . ?
C8 C7 C6 118.0(4) . . ?
C8 C7 C12 113.1(5) . . ?
C8 C7 C12A 125.8(6) . . ?
C7 C8 H8 119.1 . . ?
C9 C8 C7 121.7(4) . . ?
C9 C8 H8 119.1 . . ?
C8 C9 H9 120.2 . . ?
C8 C9 C10 119.6(4) . . ?
C10 C9 H9 120.2 . . ?
C9 C10 H10 118.9 . . ?
C9 C10 C11 122.2(4) . . ?
C11 C10 H10 118.9 . . ?
C6 C11 C15 122.9(3) . . ?
C10 C11 C6 118.2(3) . . ?
C10 C11 C15 118.9(3) . . ?
C11 C15 H15 108.5 . . ?
C11 C15 C16 111.1(3) . . ?
C11 C15 C17 110.6(4) . . ?
C16 C15 H15 108.5 . . ?
C17 C15 H15 108.5 . . ?
C17 C15 C16 109.7(4) . . ?
C15 C16 H16A 109.5 . . ?
C15 C16 H16B 109.5 . . ?
C15 C16 H16C 109.5 . . ?
H16A C16 H16B 109.5 . . ?
H16A C16 H16C 109.5 . . ?
H16B C16 H16C 109.5 . . ?
C15 C17 H17A 109.5 . . ?
C15 C17 H17B 109.5 . . ?
C15 C17 H17C 109.5 . . ?
H17A C17 H17B 109.5 . . ?
H17A C17 H17C 109.5 . . ?
H17B C17 H17C 109.5 . . ?
C19 C18 N2 119.3(3) . . ?
C19 C18 C23 120.7(3) . . ?
C23 C18 N2 119.8(3) . . ?
C18 C19 C20 118.6(4) . . ?
C18 C19 C24 124.3(4) . . ?
C18 C19 C24A 118.6(5) . . ?
C20 C19 C24 116.6(5) . . ?
C20 C19 C24A 121.4(6) . . ?
C19 C20 H20 119.6 . . ?
C21 C20 C19 120.8(4) . . ?
C21 C20 H20 119.6 . . ?
C20 C21 H21 119.9 . . ?
C22 C21 C20 120.1(4) . . ?
C22 C21 H21 119.9 . . ?
C21 C22 H22 119.2 . . ?
C21 C22 C23 121.6(4) . . ?
C23 C22 H22 119.2 . . ?
C18 C23 C27 122.9(4) . . ?
C18 C23 C27A 119.8(10) . . ?
C22 C23 C18 118.2(4) . . ?
C22 C23 C27 118.8(5) . . ?
C22 C23 C27A 121.6(10) . . ?
O1 C30 H30C 110.9 . . ?
O1 C30 H30D 110.9 . . ?
O1 C30 H30A 110.9 . . ?
O1 C30 H30B 110.9 . . ?
O1 C30 C31 104.3(3) . . ?
O1 C30 C31A 104.1(4) . . ?
H30C C30 H30D 109.0 . . ?
H30A C30 H30B 108.9 . . ?
C31 C30 H30A 110.9 . . ?
C31 C30 H30B 110.9 . . ?
C31A C30 H30C 110.9 . . ?
C31A C30 H30D 110.9 . . ?
H32A C32 H32B 108.8 . . ?
H32C C32 H32D 109.1 . . ?
C33 C32 H32A 110.7 . . ?
C33 C32 H32B 110.7 . . ?
C33 C32 H32C 111.1 . . ?
C33 C32 H32D 111.1 . . ?
C33 C32 C31 105.4(4) . . ?
C33 C32 C31A 103.2(4) . . ?
C31 C32 H32A 110.7 . . ?
C31 C32 H32B 110.7 . . ?
C31A C32 H32C 111.1 . . ?
C31A C32 H32D 111.1 . . ?
O1 C33 C32 105.7(3) . . ?
O1 C33 H33A 110.6 . . ?
O1 C33 H33B 110.6 . . ?
C32 C33 H33A 110.6 . . ?
C32 C33 H33B 110.6 . . ?
H33A C33 H33B 108.7 . . ?
C7 C12 H12 109.2 . . ?
C7 C12 C13 104.5(7) . . ?
C7 C12 C14 114.8(7) . . ?
C13 C12 H12 109.2 . . ?
C14 C12 H12 109.2 . . ?
C14 C12 C13 109.6(7) . . ?
C12 C13 H13A 109.5 . . ?
C12 C13 H13B 109.5 . . ?
C12 C13 H13C 109.5 . . ?
H13A C13 H13B 109.5 . . ?
H13A C13 H13C 109.5 . . ?
H13B C13 H13C 109.5 . . ?
C12 C14 H14A 109.5 . . ?
C12 C14 H14B 109.5 . . ?
C12 C14 H14C 109.5 . . ?
H14A C14 H14B 109.5 . . ?
H14A C14 H14C 109.5 . . ?
H14B C14 H14C 109.5 . . ?
C19 C24 H24 113.3 . . ?
C19 C24 C26 97.9(6) . . ?
C25 C24 C19 115.2(6) . . ?
C25 C24 H24 113.3 . . ?
C25 C24 C26 102.2(6) . . ?
C26 C24 H24 113.3 . . ?
C24 C25 H25A 109.5 . . ?
C24 C25 H25B 109.5 . . ?
C24 C25 H25C 109.5 . . ?
H25A C25 H25B 109.5 . . ?
H25A C25 H25C 109.5 . . ?
H25B C25 H25C 109.5 . . ?
C24 C26 H26A 109.5 . . ?
C24 C26 H26B 109.5 . . ?
C24 C26 H26C 109.5 . . ?
H26A C26 H26B 109.5 . . ?
H26A C26 H26C 109.5 . . ?
H26B C26 H26C 109.5 . . ?
C23 C27 H27 107.3 . . ?
C23 C27 C28 114.5(7) . . ?
C23 C27 C29 111.7(7) . . ?
C28 C27 H27 107.3 . . ?
C28 C27 C29 108.3(6) . . ?
C29 C27 H27 107.3 . . ?
C27 C28 H28A 109.5 . . ?
C27 C28 H28B 109.5 . . ?
C27 C28 H28C 109.5 . . ?
H28A C28 H28B 109.5 . . ?
H28A C28 H28C 109.5 . . ?
H28B C28 H28C 109.5 . . ?
C27 C29 H29A 109.5 . . ?
C27 C29 H29B 109.5 . . ?
C27 C29 H29C 109.5 . . ?
H29A C29 H29B 109.5 . . ?
H29A C29 H29C 109.5 . . ?
H29B C29 H29C 109.5 . . ?
C30 C31 C32 100.2(4) . . ?
C30 C31 H31A 111.7 . . ?
C30 C31 H31B 111.7 . . ?
C32 C31 H31A 111.7 . . ?
C32 C31 H31B 111.7 . . ?
H31A C31 H31B 109.5 . . ?
O2 C34 H34A 109.1 . . ?
O2 C34 H34B 109.1 . . ?
O2 C34 C35 112.3(5) . . ?
H34A C34 H34B 107.9 . . ?
C35 C34 H34A 109.1 . . ?
C35 C34 H34B 109.1 . . ?
C34 C35 H35A 109.5 . . ?
C34 C35 H35B 109.5 . . ?
C34 C35 H35C 109.5 . . ?
H35A C35 H35B 109.5 . . ?
H35A C35 H35C 109.5 . . ?
H35B C35 H35C 109.5 . . ?
O2 C36 H36A 108.7 . . ?
O2 C36 H36B 108.7 . . ?
O2 C36 C37 114.4(5) . . ?
H36A C36 H36B 107.6 . . ?
C37 C36 H36A 108.7 . . ?
C37 C36 H36B 108.7 . . ?
C36 C37 H37A 109.5 . . ?
C36 C37 H37B 109.5 . . ?
C36 C37 H37C 109.5 . . ?
H37A C37 H37B 109.5 . . ?
H37A C37 H37C 109.5 . . ?
H37B C37 H37C 109.5 . . ?
C7 C12A H12A 107.9 . . ?
C13A C12A C7 119.1(10) . . ?
C13A C12A H12A 107.9 . . ?
C14A C12A C7 108.1(9) . . ?
C14A C12A H12A 107.9 . . ?
C14A C12A C13A 105.6(10) . . ?
C12A C13A H13D 109.5 . . ?
C12A C13A H13E 109.5 . . ?
C12A C13A H13F 109.5 . . ?
H13D C13A H13E 109.5 . . ?
H13D C13A H13F 109.5 . . ?
H13E C13A H13F 109.5 . . ?
C12A C14A H14D 109.5 . . ?
C12A C14A H14E 109.5 . . ?
C12A C14A H14F 109.5 . . ?
H14D C14A H14E 109.5 . . ?
H14D C14A H14F 109.5 . . ?
H14E C14A H14F 109.5 . . ?
C19 C24A H24A 100.9 . . ?
C19 C24A C25A 107.3(7) . . ?
C25A C24A H24A 100.9 . . ?
C26A C24A C19 137.9(9) . . ?
C26A C24A H24A 100.9 . . ?
C26A C24A C25A 103.3(8) . . ?
C24A C25A H25D 109.5 . . ?
C24A C25A H25E 109.5 . . ?
C24A C25A H25F 109.5 . . ?
H25D C25A H25E 109.5 . . ?
H25D C25A H25F 109.5 . . ?
H25E C25A H25F 109.5 . . ?
C24A C26A H26D 109.5 . . ?
C24A C26A H26E 109.5 . . ?
C24A C26A H26F 109.5 . . ?
H26D C26A H26E 109.5 . . ?
H26D C26A H26F 109.5 . . ?
H26E C26A H26F 109.5 . . ?
C23 C27A H27A 111.2 . . ?
C23 C27A C28A 107.6(15) . . ?
C23 C27A C29A 109.1(15) . . ?
C28A C27A H27A 111.2 . . ?
C29A C27A H27A 111.2 . . ?
C29A C27A C28A 106.4(16) . . ?
C27A C28A H28D 109.5 . . ?
C27A C28A H28E 109.5 . . ?
C27A C28A H28F 109.5 . . ?
H28D C28A H28E 109.5 . . ?
H28D C28A H28F 109.5 . . ?
H28E C28A H28F 109.5 . . ?
C27A C29A H29D 109.5 . . ?
C27A C29A H29E 109.5 . . ?
C27A C29A H29F 109.5 . . ?
H29D C29A H29E 109.5 . . ?
H29D C29A H29F 109.5 . . ?
H29E C29A H29F 109.5 . . ?
C30 C31A C32 101.5(5) . . ?
C30 C31A H31C 111.5 . . ?
C30 C31A H31D 111.5 . . ?
C32 C31A H31C 111.5 . . ?
C32 C31A H31D 111.5 . . ?
H31C C31A H31D 109.3 . . ?
O2 C34A H34C 110.6 . . ?
O2 C34A H34D 110.6 . . ?
H34C C34A H34D 108.7 . . ?
C35A C34A O2 105.7(11) . . ?
C35A C34A H34C 110.6 . . ?
C35A C34A H34D 110.6 . . ?
C34A C35A H35D 110.3 . . ?
C34A C35A H35E 110.3 . . ?
C34A C35A C37A 107.0(12) . . ?
H35D C35A H35E 108.6 . . ?
C37A C35A H35D 110.3 . . ?
C37A C35A H35E 110.3 . . ?
O2 C36A H36C 111.3 . . ?
O2 C36A H36D 111.3 . . ?
H36C C36A H36D 109.2 . . ?
C37A C36A O2 102.4(10) . . ?
C37A C36A H36C 111.3 . . ?
C37A C36A H36D 111.3 . . ?
C35A C37A H37D 111.1 . . ?
C35A C37A H37E 111.1 . . ?
C36A C37A C35A 103.4(12) . . ?
C36A C37A H37D 111.1 . . ?
C36A C37A H37E 111.1 . . ?
H37D C37A H37E 109.0 . . ?

loop_
_geom_bond_atom_site_label_1
_geom_bond_atom_site_label_2
_geom_bond_distance
_geom_bond_site_symmetry_2
_geom_bond_publ_flag
Si1A N3A 1.654(7) . ?
Si1A C38A 1.955(11) . ?
Si1A C42A 1.968(11) . ?
Si1A C46A 1.974(12) . ?
Si2A N3A 1.652(7) . ?
Si2A C50A 1.974(10) . ?
Si2A C54A 1.954(12) . ?
Si2A C58A 1.973(12) . ?
C38A C39A 1.541(11) . ?
C38A C40A 1.557(18) . ?
C38A C41A 1.544(9) . ?
C39A H39A 0.9800 . ?
C39A H39B 0.9800 . ?
C39A H39C 0.9800 . ?
C40A H40A 0.9800 . ?
C40A H40B 0.9800 . ?
C40A H40C 0.9800 . ?
C41A H41A 0.9800 . ?
C41A H41B 0.9800 . ?
C41A H41C 0.9800 . ?
C42A C43A 1.543(10) . ?
C42A C44A 1.557(9) . ?
C42A C45A 1.541(13) . ?
C43A H43A 0.9800 . ?
C43A H43B 0.9800 . ?
C43A H43C 0.9800 . ?
C44A H44A 0.9800 . ?
C44A H44B 0.9800 . ?
C44A H44C 0.9800 . ?
C45A H45A 0.9800 . ?
C45A H45B 0.9800 . ?
C45A H45C 0.9800 . ?
C46A C47A 1.535(11) . ?
C46A C48A 1.545(10) . ?
C46A C49A 1.518(12) . ?
C47A H47A 0.9800 . ?
C47A H47B 0.9800 . ?
C47A H47C 0.9800 . ?
C48A H48A 0.9800 . ?
C48A H48B 0.9800 . ?
C48A H48C 0.9800 . ?
C49A H49A 0.9800 . ?
C49A H49B 0.9800 . ?
C49A H49C 0.9800 . ?
C50A C51A 1.545(10) . ?
C50A C52A 1.512(12) . ?
C50A C53A 1.560(11) . ?
C51A H51A 0.9800 . ?
C51A H51B 0.9800 . ?
C51A H51C 0.9800 . ?
C52A H52A 0.9800 . ?
C52A H52B 0.9800 . ?
C52A H52C 0.9800 . ?
C53A H53A 0.9800 . ?
C53A H53B 0.9800 . ?
C53A H53C 0.9800 . ?
C54A C55A 1.536(12) . ?
C54A C56A 1.536(11) . ?
C54A C57A 1.560(13) . ?
C55A H55A 0.9800 . ?
C55A H55B 0.9800 . ?
C55A H55C 0.9800 . ?
C56A H56A 0.9800 . ?
C56A H56B 0.9800 . ?
C56A H56C 0.9800 . ?
C57A H57A 0.9800 . ?
C57A H57B 0.9800 . ?
C57A H57C 0.9800 . ?
C58A C59A 1.550(9) . ?
C58A C60A 1.539(11) . ?
C58A C61A 1.548(11) . ?
C59A H59A 0.9800 . ?
C59A H59B 0.9800 . ?
C59A H59C 0.9800 . ?
C60A H60A 0.9800 . ?
C60A H60B 0.9800 . ?
C60A H60C 0.9800 . ?
C61A H61A 0.9800 . ?
C61A H61B 0.9800 . ?
C61A H61C 0.9800 . ?
Si1 N3 1.649(7) . ?
Si1 C38 1.979(9) . ?
Si1 C42 1.968(9) . ?
Si1 C46 1.981(10) . ?
Si2 N3 1.648(6) . ?
Si2 C50 1.985(10) . ?
Si2 C54 1.967(10) . ?
Si2 C58 1.962(10) . ?
C38 C39 1.550(8) . ?
C38 C40 1.530(10) . ?
C38 C41 1.549(8) . ?
C39 H39D 0.9800 . ?
C39 H39E 0.9800 . ?
C39 H39F 0.9800 . ?
C40 H40D 0.9800 . ?
C40 H40E 0.9800 . ?
C40 H40F 0.9800 . ?
C41 H41D 0.9800 . ?
C41 H41E 0.9800 . ?
C41 H41F 0.9800 . ?
C42 C43 1.532(10) . ?
C42 C44 1.548(8) . ?
C42 C45 1.543(10) . ?
C43 H43D 0.9800 . ?
C43 H43E 0.9800 . ?
C43 H43F 0.9800 . ?
C44 H44D 0.9800 . ?
C44 H44E 0.9800 . ?
C44 H44F 0.9800 . ?
C45 H45D 0.9800 . ?
C45 H45E 0.9800 . ?
C45 H45F 0.9800 . ?
C46 C47 1.537(8) . ?
C46 C48 1.546(9) . ?
C46 C49 1.544(12) . ?
C47 H47D 0.9800 . ?
C47 H47E 0.9800 . ?
C47 H47F 0.9800 . ?
C48 H48D 0.9800 . ?
C48 H48E 0.9800 . ?
C48 H48F 0.9800 . ?
C49 H49D 0.9800 . ?
C49 H49E 0.9800 . ?
C49 H49F 0.9800 . ?
C50 C51 1.534(9) . ?
C50 C52 1.545(11) . ?
C50 C53 1.535(9) . ?
C51 H51D 0.9800 . ?
C51 H51E 0.9800 . ?
C51 H51F 0.9800 . ?
C52 H52D 0.9800 . ?
C52 H52E 0.9800 . ?
C52 H52F 0.9800 . ?
C53 H53D 0.9800 . ?
C53 H53E 0.9800 . ?
C53 H53F 0.9800 . ?
C54 C55 1.545(11) . ?
C54 C56 1.550(10) . ?
C54 C57 1.542(11) . ?
C55 H55D 0.9800 . ?
C55 H55E 0.9800 . ?
C55 H55F 0.9800 . ?
C56 H56D 0.9800 . ?
C56 H56E 0.9800 . ?
C56 H56F 0.9800 . ?
C57 H57D 0.9800 . ?
C57 H57E 0.9800 . ?
C57 H57F 0.9800 . ?
C58 C59 1.555(9) . ?
C58 C60 1.508(11) . ?
C58 C61 1.547(8) . ?
C59 H59D 0.9800 . ?
C59 H59E 0.9800 . ?
C59 H59F 0.9800 . ?
C60 H60D 0.9800 . ?
C60 H60E 0.9800 . ?
C60 H60F 0.9800 . ?
C61 H61D 0.9800 . ?
C61 H61E 0.9800 . ?
C61 H61F 0.9800 . ?
Mg1 O1 2.003(3) . ?
Mg1 O2 1.984(3) . ?
Mg1 N1 2.011(2) . ?
Mg1 N2 2.013(3) . ?
O1 C30 1.475(4) . ?
O1 C33 1.466(4) . ?
O2 C34 1.473(6) . ?
O2 C36 1.450(7) . ?
O2 C34A 1.438(15) . ?
O2 C36A 1.531(15) . ?
N1 C2 1.336(4) . ?
N1 C6 1.438(4) . ?
N2 C4 1.337(4) . ?
N2 C18 1.453(4) . ?
C1 H1A 0.9800 . ?
C1 H1B 0.9800 . ?
C1 H1C 0.9800 . ?
C1 C2 1.502(4) . ?
C2 C3 1.404(5) . ?
C3 H3 0.9500 . ?
C3 C4 1.412(4) . ?
C4 C5 1.508(5) . ?
C5 H5A 0.9800 . ?
C5 H5B 0.9800 . ?
C5 H5C 0.9800 . ?
C6 C7 1.409(5) . ?
C6 C11 1.410(5) . ?
C7 C8 1.405(6) . ?
C7 C12 1.495(10) . ?
C7 C12A 1.578(13) . ?
C8 H8 0.9500 . ?
C8 C9 1.364(7) . ?
C9 H9 0.9500 . ?
C9 C10 1.365(6) . ?
C10 H10 0.9500 . ?
C10 C11 1.390(5) . ?
C11 C15 1.516(5) . ?
C15 H15 1.0000 . ?
C15 C16 1.534(5) . ?
C15 C17 1.524(6) . ?
C16 H16A 0.9800 . ?
C16 H16B 0.9800 . ?
C16 H16C 0.9800 . ?
C17 H17A 0.9800 . ?
C17 H17B 0.9800 . ?
C17 H17C 0.9800 . ?
C18 C19 1.393(5) . ?
C18 C23 1.405(5) . ?
C19 C20 1.396(5) . ?
C19 C24 1.611(8) . ?
C19 C24A 1.426(9) . ?
C20 H20 0.9500 . ?
C20 C21 1.378(6) . ?
C21 H21 0.9500 . ?
C21 C22 1.360(7) . ?
C22 H22 0.9500 . ?
C22 C23 1.390(5) . ?
C23 C27 1.514(9) . ?
C23 C27A 1.522(17) . ?
C30 H30C 0.9900 . ?
C30 H30D 0.9900 . ?
C30 H30A 0.9900 . ?
C30 H30B 0.9900 . ?
C30 C31 1.531(7) . ?
C30 C31A 1.488(9) . ?
C32 H32A 0.9900 . ?
C32 H32B 0.9900 . ?
C32 H32C 0.9900 . ?
C32 H32D 0.9900 . ?
C32 C33 1.500(6) . ?
C32 C31 1.532(7) . ?
C32 C31A 1.547(9) . ?
C33 H33A 0.9900 . ?
C33 H33B 0.9900 . ?
C12 H12 1.0000 . ?
C12 C13 1.550(11) . ?
C12 C14 1.511(9) . ?
C13 H13A 0.9800 . ?
C13 H13B 0.9800 . ?
C13 H13C 0.9800 . ?
C14 H14A 0.9800 . ?
C14 H14B 0.9800 . ?
C14 H14C 0.9800 . ?
C24 H24 1.0000 . ?
C24 C25 1.522(9) . ?
C24 C26 1.652(10) . ?
C25 H25A 0.9800 . ?
C25 H25B 0.9800 . ?
C25 H25C 0.9800 . ?
C26 H26A 0.9800 . ?
C26 H26B 0.9800 . ?
C26 H26C 0.9800 . ?
C27 H27 1.0000 . ?
C27 C28 1.533(10) . ?
C27 C29 1.538(9) . ?
C28 H28A 0.9800 . ?
C28 H28B 0.9800 . ?
C28 H28C 0.9800 . ?
C29 H29A 0.9800 . ?
C29 H29B 0.9800 . ?
C29 H29C 0.9800 . ?
C31 H31A 0.9900 . ?
C31 H31B 0.9900 . ?
C34 H34A 0.9900 . ?
C34 H34B 0.9900 . ?
C34 C35 1.516(8) . ?
C35 H35A 0.9800 . ?
C35 H35B 0.9800 . ?
C35 H35C 0.9800 . ?
C36 H36A 0.9900 . ?
C36 H36B 0.9900 . ?
C36 C37 1.478(7) . ?
C37 H37A 0.9800 . ?
C37 H37B 0.9800 . ?
C37 H37C 0.9800 . ?
C12A H12A 1.0000 . ?
C12A C13A 1.547(13) . ?
C12A C14A 1.544(11) . ?
C13A H13D 0.9800 . ?
C13A H13E 0.9800 . ?
C13A H13F 0.9800 . ?
C14A H14D 0.9800 . ?
C14A H14E 0.9800 . ?
C14A H14F 0.9800 . ?
C24A H24A 1.0000 . ?
C24A C25A 1.543(10) . ?
C24A C26A 1.370(11) . ?
C25A H25D 0.9800 . ?
C25A H25E 0.9800 . ?
C25A H25F 0.9800 . ?
C26A H26D 0.9800 . ?
C26A H26E 0.9800 . ?
C26A H26F 0.9800 . ?
C27A H27A 1.0000 . ?
C27A C28A 1.538(17) . ?
C27A C29A 1.536(17) . ?
C28A H28D 0.9800 . ?
C28A H28E 0.9800 . ?
C28A H28F 0.9800 . ?
C29A H29D 0.9800 . ?
C29A H29E 0.9800 . ?
C29A H29F 0.9800 . ?
C31A H31C 0.9900 . ?
C31A H31D 0.9900 . ?
C34A H34C 0.9900 . ?
C34A H34D 0.9900 . ?
C34A C35A 1.42(2) . ?
C35A H35D 0.9900 . ?
C35A H35E 0.9900 . ?
C35A C37A 1.537(17) . ?
C36A H36C 0.9900 . ?
C36A H36D 0.9900 . ?
C36A C37A 1.50(3) . ?
C37A H37D 0.9900 . ?
C37A H37E 0.9900 . ?

loop_
_geom_torsion_atom_site_label_1
_geom_torsion_atom_site_label_2
_geom_torsion_atom_site_label_3
_geom_torsion_atom_site_label_4
_geom_torsion
_geom_torsion_site_symmetry_1
_geom_torsion_site_symmetry_2
_geom_torsion_site_symmetry_3
_geom_torsion_site_symmetry_4
_geom_torsion_publ_flag
Mg1 O1 C30 C31 154.6(3) . . . . ?
Mg1 O1 C30 C31A -156.4(5) . . . . ?
Mg1 O1 C33 C32 -178.3(2) . . . . ?
Mg1 O2 C34 C35 102.4(6) . . . . ?
Mg1 O2 C36 C37 126.6(5) . . . . ?
Mg1 O2 C34A C35A 154.4(11) . . . . ?
Mg1 O2 C36A C37A -177.2(10) . . . . ?
Mg1 N1 C2 C1 -171.1(3) . . . . ?
Mg1 N1 C2 C3 10.8(5) . . . . ?
Mg1 N1 C6 C7 84.0(3) . . . . ?
Mg1 N1 C6 C11 -90.5(3) . . . . ?
Mg1 N2 C4 C3 -13.9(5) . . . . ?
Mg1 N2 C4 C5 166.6(3) . . . . ?
Mg1 N2 C18 C19 95.6(3) . . . . ?
Mg1 N2 C18 C23 -79.0(4) . . . . ?
O1 C30 C31 C32 37.4(5) . . . . ?
O1 C30 C31A C32 -38.2(7) . . . . ?
O2 C34A C35A C37A 29(2) . . . . ?
O2 C36A C37A C35A 24.2(19) . . . . ?
N1 C2 C3 C4 16.1(7) . . . . ?
N1 C6 C7 C8 -171.8(3) . . . . ?
N1 C6 C7 C12 1.8(7) . . . . ?
N1 C6 C7 C12A 19.2(7) . . . . ?
N1 C6 C11 C10 172.5(3) . . . . ?
N1 C6 C11 C15 -8.6(4) . . . . ?
N2 C18 C19 C20 -172.3(3) . . . . ?
N2 C18 C19 C24 16.6(6) . . . . ?
N2 C18 C19 C24A -5.8(6) . . . . ?
N2 C18 C23 C22 172.3(3) . . . . ?
N2 C18 C23 C27 -9.9(6) . . . . ?
N2 C18 C23 C27A -0.6(11) . . . . ?
C1 C2 C3 C4 -162.1(4) . . . . ?
C2 N1 C6 C7 -96.0(4) . . . . ?
C2 N1 C6 C11 89.5(4) . . . . ?
C2 C3 C4 N2 -14.1(7) . . . . ?
C2 C3 C4 C5 165.3(4) . . . . ?
C4 N2 C18 C19 -87.7(4) . . . . ?
C4 N2 C18 C23 97.7(4) . . . . ?
C6 N1 C2 C1 9.0(5) . . . . ?
C6 N1 C2 C3 -169.2(3) . . . . ?
C6 C7 C8 C9 -1.0(6) . . . . ?
C6 C7 C12 C13 121.9(6) . . . . ?
C6 C7 C12 C14 -118.1(7) . . . . ?
C6 C7 C12A C13A 115.0(9) . . . . ?
C6 C7 C12A C14A -124.6(8) . . . . ?
C6 C11 C15 C16 -116.8(4) . . . . ?
C6 C11 C15 C17 121.2(4) . . . . ?
C7 C6 C11 C10 -2.1(4) . . . . ?
C7 C6 C11 C15 176.8(3) . . . . ?
C7 C8 C9 C10 -1.2(6) . . . . ?
C8 C7 C12 C13 -64.3(7) . . . . ?
C8 C7 C12 C14 55.8(9) . . . . ?
C8 C7 C12A C13A -53.1(12) . . . . ?
C8 C7 C12A C14A 67.3(11) . . . . ?
C8 C9 C10 C11 1.8(5) . . . . ?
C9 C10 C11 C6 -0.2(5) . . . . ?
C9 C10 C11 C15 -179.1(3) . . . . ?
C10 C11 C15 C16 62.1(4) . . . . ?
C10 C11 C15 C17 -59.9(4) . . . . ?
C11 C6 C7 C8 2.6(5) . . . . ?
C11 C6 C7 C12 176.2(5) . . . . ?
C11 C6 C7 C12A -166.4(6) . . . . ?
C18 N2 C4 C3 169.2(3) . . . . ?
C18 N2 C4 C5 -10.2(5) . . . . ?
C18 C19 C20 C21 -0.9(6) . . . . ?
C18 C19 C24 C25 114.1(6) . . . . ?
C18 C19 C24 C26 -138.4(5) . . . . ?
C18 C19 C24A C25A 90.0(8) . . . . ?
C18 C19 C24A C26A -135.3(12) . . . . ?
C18 C23 C27 C28 -116.0(7) . . . . ?
C18 C23 C27 C29 120.4(6) . . . . ?
C18 C23 C27A C28A -93.6(17) . . . . ?
C18 C23 C27A C29A 151.3(13) . . . . ?
C19 C18 C23 C22 -2.2(5) . . . . ?
C19 C18 C23 C27 175.7(5) . . . . ?
C19 C18 C23 C27A -175.0(10) . . . . ?
C19 C20 C21 C22 -0.3(6) . . . . ?
C20 C19 C24 C25 -57.2(8) . . . . ?
C20 C19 C24 C26 50.4(6) . . . . ?
C20 C19 C24A C25A -103.9(8) . . . . ?
C20 C19 C24A C26A 30.9(16) . . . . ?
C20 C21 C22 C23 0.3(7) . . . . ?
C21 C22 C23 C18 1.0(6) . . . . ?
C21 C22 C23 C27 -177.0(6) . . . . ?
C21 C22 C23 C27A 173.7(11) . . . . ?
C22 C23 C27 C28 61.8(8) . . . . ?
C22 C23 C27 C29 -61.8(9) . . . . ?
C22 C23 C27A C28A 93.8(15) . . . . ?
C22 C23 C27A C29A -21(2) . . . . ?
C23 C18 C19 C20 2.2(5) . . . . ?
C23 C18 C19 C24 -168.9(5) . . . . ?
C23 C18 C19 C24A 168.7(5) . . . . ?
C30 O1 C33 C32 1.2(4) . . . . ?
C33 O1 C30 C31 -24.9(4) . . . . ?
C33 O1 C30 C31A 24.0(6) . . . . ?
C33 C32 C31 C30 -37.1(5) . . . . ?
C33 C32 C31A C30 39.0(7) . . . . ?
C12 C7 C8 C9 -175.5(5) . . . . ?
C24 C19 C20 C21 170.8(5) . . . . ?
C31 C32 C33 O1 23.1(5) . . . . ?
C34 O2 C36 C37 -66.8(8) . . . . ?
C36 O2 C34 C35 -63.5(8) . . . . ?
C12A C7 C8 C9 166.8(6) . . . . ?
C24A C19 C20 C21 -167.1(6) . . . . ?
C31A C32 C33 O1 -24.8(5) . . . . ?
C34A O2 C36A C37A -8(2) . . . . ?
C34A C35A C37A C36A -34(2) . . . . ?
C36A O2 C34A C35A -13(2) . . . . ?

loop_
_twin_individual_id
_twin_individual_mass_fraction_refined
_oxdiff_twin_reflns_isolated
_oxdiff_twin_reflns_overlapped
_twin_individual_twin_lattice_type
_twin_individual_twin_matrix_11
_twin_individual_twin_matrix_12
_twin_individual_twin_matrix_13
_twin_individual_twin_matrix_21
_twin_individual_twin_matrix_22
_twin_individual_twin_matrix_23
_twin_individual_twin_matrix_31
_twin_individual_twin_matrix_32
_twin_individual_twin_matrix_33
1 0.561(1) 8179 39138 ref 1.0000 0.0000 0.0000 0.0000 1.0000 0.0000 0.0000 0.0000 1.0000
2 0.439(1) 8154 39138 nmt 1.0006 0.0028 0.0037 0.0031 -1.0006 0.0017 -0.8014 -0.0029 -1.0024

loop_
_exptl_oxdiff_crystal_face_indexfrac_h
_exptl_oxdiff_crystal_face_indexfrac_k
_exptl_oxdiff_crystal_face_indexfrac_l
_exptl_oxdiff_crystal_face_x
_exptl_oxdiff_crystal_face_y
_exptl_oxdiff_crystal_face_z
-0.0011 1.0002 -0.0003 -0.0090 -0.0551 0.0725
-2.4849 -9.0621 8.3427 0.0068 0.0613 -0.9981
4.0075 -2.4289 -14.5654 0.1185 0.9006 0.4182
-4.0930 1.4349 14.8079 -0.1131 -0.8585 -0.5002
-4.0178 -3.3120 14.2281 -0.0752 -0.5659 -0.8210
2.3390 -8.7447 -8.9785 0.1248 0.9553 -0.2681
-1.9979 -1.0000 1.0024 -0.1621 0.0132 -0.1252
10.3233 0.7990 0.3607 0.9850 -0.1289 0.1148
-0.0021 1.0000 -0.9998 -0.0287 -0.0007 0.1113
-1.0042 2.0001 -1.9982 -0.1527 0.0048 0.2157
-0.9990 0.0002 1.0008 -0.0757 -0.0481 -0.0458
-1.0011 1.0002 0.0011 -0.1044 -0.0488 0.0655
0.9990 -0.0002 -1.0008 0.0757 0.0481 0.0458
1.0011 -1.0002 -0.0011 0.1044 0.0488 -0.0655
-10.2306 -0.3493 -0.8416 -0.9896 0.1297 -0.0628
2.0010 0.0001 0.9968 0.2105 -0.0669 -0.0250
7.7543 -1.8054 6.7000 0.8872 -0.3139 -0.3382
10.5250 -2.8161 -3.6046 0.9586 0.2846 0.0085
-1.0020 -0.0002 -1.9976 -0.1348 0.1150 0.0708
-3.5103 -10.0752 -1.7180 -0.2792 0.6707 -0.6872
-2.0012 2.0006 1.0016 -0.1891 -0.1520 0.0922
-1.0022 2.0004 0.0008 -0.1134 -0.1039 0.1380
-8.8709 1.7228 11.5871 -0.6347 -0.6690 -0.3869
